data_4117699
loop_
_publ_author_name
'Rana A. Bilbeisi'
'Jack K. Clegg'
'No\'emie Elgrishi'
'Xavier de Hatten'
'Marc Devillard'
'Boris Breiner'
'Prasenjit Mal'
'Jonathan R. Nitschke'

_publ_section_title
;
 Subcomponent Self-Assembly and Guest-Binding Properties of Face-Capped
 Fe4L48+ Capsules
;
_journal_name_full 'Journal of the American Chemical Society'
_journal_page_first 5110
_journal_page_last 5119
_journal_paper_doi 10.1021/ja2092272
_journal_volume 134
_journal_year 2012
_chemical_formula_moiety
;
C148 H112 Fe4 N24 O4, 8(P F6), 5(C2 H3 N), 5(C4 H10 O) 
;
_chemical_formula_sum 'C178 H177 F48 Fe4 N29 O9 P8'
_chemical_formula_weight 4249.65
_chemical_name_systematic
; 
 ? 
;
_space_group_IT_number 9
_symmetry_cell_setting monoclinic
_symmetry_Int_Tables_number 9
_symmetry_space_group_name_Hall 'C -2yc'
_symmetry_space_group_name_H-M 'C 1 c 1'
_atom_sites_solution_hydrogens geom
_atom_sites_solution_primary direct
_atom_sites_solution_secondary difmap
_audit_creation_method SHELXL-97
_cell_angle_alpha 90.00
_cell_angle_beta 104.03(3)
_cell_angle_gamma 90.00
_cell_formula_units_Z 4
_cell_length_a 34.078(7)
_cell_length_b 31.506(6)
_cell_length_c 20.330(4)
_cell_measurement_reflns_used 262024
_cell_measurement_temperature 180(2)
_cell_measurement_theta_max 28.28
_cell_measurement_theta_min 1.00
_cell_volume 21176(8)
_computing_cell_refinement 'HKL Scalepack (Otwinowski & Minor 1997)'
_computing_data_collection 'Collect (Nonius B.V. 1998)'
_computing_data_reduction
;
 HKL Denzo and Scalepack (Otwinowski & Minor 1997)
;
_computing_molecular_graphics
;ORTEP-3 (Farrugia, 1997)
WINGX-32 (Farrugia, 1999) 
;
_computing_publication_material 'enCIFer 1.1 (CCDC, 2005)'
_computing_structure_refinement 'SHELXL-97 (Sheldrick 1997)'
_computing_structure_solution 'SIR-97 (Altomare et al. 1999)'
_diffrn_ambient_temperature 180(2)
_diffrn_measured_fraction_theta_full 0.961
_diffrn_measured_fraction_theta_max 0.961
_diffrn_measurement_device_type 'Nonius Kappa CCD'
_diffrn_measurement_method '\w and \f scans'
_diffrn_radiation_monochromator graphite
_diffrn_radiation_source 'fine-focus sealed tube'
_diffrn_radiation_type MoK\a
_diffrn_radiation_wavelength 0.71073
_diffrn_reflns_av_R_equivalents 0.0793
_diffrn_reflns_av_sigmaI/netI 0.0670
_diffrn_reflns_limit_h_max 30
_diffrn_reflns_limit_h_min -30
_diffrn_reflns_limit_k_max 28
_diffrn_reflns_limit_k_min -28
_diffrn_reflns_limit_l_max 18
_diffrn_reflns_limit_l_min -18
_diffrn_reflns_number 35998
_diffrn_reflns_theta_full 18.85
_diffrn_reflns_theta_max 18.85
_diffrn_reflns_theta_min 1.23
_exptl_absorpt_coefficient_mu 0.429
_exptl_absorpt_correction_T_max 0.909
_exptl_absorpt_correction_T_min 0.377
_exptl_absorpt_correction_type multi-scan
_exptl_absorpt_process_details
;
multi-scan from symmetry-related measurements 
 Sortav (Blessing 1995)
;
_exptl_crystal_colour purple
_exptl_crystal_density_diffrn 1.333
_exptl_crystal_description needle
_exptl_crystal_F_000 8704
_exptl_crystal_size_max 0.40
_exptl_crystal_size_mid 0.20
_exptl_crystal_size_min 0.15
_platon_squeeze_details
;
;
_refine_diff_density_max 0.539
_refine_diff_density_min -0.700
_refine_diff_density_rms 0.102
_refine_ls_abs_structure_details 'Flack H D (1983), Acta Cryst. A39, 876-881'
_refine_ls_abs_structure_Flack 0.16(3)
_refine_ls_extinction_coef 0.00014(2)
_refine_ls_extinction_expression Fc^*^=kFc[1+0.001xFc^2^\l^3^/sin(2\q)]^-1/4^
_refine_ls_extinction_method SHELXL
_refine_ls_goodness_of_fit_ref 1.402
_refine_ls_hydrogen_treatment constr
_refine_ls_matrix_type full
_refine_ls_number_parameters 991
_refine_ls_number_reflns 14284
_refine_ls_number_restraints 6
_refine_ls_restrained_S_all 1.403
_refine_ls_R_factor_all 0.1211
_refine_ls_R_factor_gt 0.1078
_refine_ls_shift/su_max 0.000
_refine_ls_shift/su_mean 0.000
_refine_ls_structure_factor_coef Fsqd
_refine_ls_weighting_details 'calc w=1/[\s^2^(Fo^2^)+(0.1000P)^2^+100.0000P] where P=(Fo^2^+2Fc^2^)/3'
_refine_ls_weighting_scheme calc
_refine_ls_wR_factor_gt 0.2635
_refine_ls_wR_factor_ref 0.2733
_reflns_number_gt 11810
_reflns_number_total 14284
_reflns_threshold_expression >2sigma(I)
_cod_data_source_file ja2092272_si_001_3.cif
_cod_data_source_block 3
_cod_depositor_comments
;
The following automatic conversions were performed:
data name '_symmetry_inl_tables_number' replaced with
'_symmetry_Int_Tables_number' as specified in the replacement file
'/home/antanas/src/cod-tools/trunk/data/replacement-values/replacement_tags.lst'.

Automatic conversion script
Id: cif_correct_tags 4998 2017-03-02 13:24:31Z antanas 
;
_cod_original_cell_volume 21176(7)
_cod_database_code 4117699

loop_
_symmetry_equiv_pos_as_xyz
'x, y, z'
'x, -y, z+1/2'
'x+1/2, y+1/2, z'
'x+1/2, -y+1/2, z+1/2'

loop_
_atom_site_label
_atom_site_type_symbol
_atom_site_fract_x
_atom_site_fract_y
_atom_site_fract_z
_atom_site_U_iso_or_equiv
_atom_site_adp_type
_atom_site_occupancy
_atom_site_symmetry_multiplicity
_atom_site_calc_flag
_atom_site_refinement_flags
_atom_site_disorder_assembly
_atom_site_disorder_group
C1 C 0.8663(6) 1.0344(6) 0.7487(7) 0.060(5) Uani 1 1 d . . .
C2 C 0.8089(5) 1.0675(7) 0.7641(10) 0.075(5) Uani 1 1 d . . .
H2 H 0.7856 1.0667 0.7818 0.090 Uiso 1 1 calc R . .
C3 C 0.8151(6) 1.1028(6) 0.7324(9) 0.077(5) Uani 1 1 d . . .
H3 H 0.7959 1.1252 0.7250 0.092 Uiso 1 1 calc R . .
C4 C 0.8516(7) 1.1060(7) 0.7099(10) 0.102(7) Uani 1 1 d . . .
H4 H 0.8600 1.1315 0.6924 0.123 Uiso 1 1 calc R . .
C5 C 0.8732(5) 1.0697(5) 0.7157(8) 0.068(5) Uani 1 1 d . . .
H5 H 0.8953 1.0689 0.6947 0.082 Uiso 1 1 calc R . .
C6 C 0.8879(5) 0.9966(6) 0.7576(7) 0.054(4) Uani 1 1 d . . .
H6 H 0.9110 0.9937 0.7396 0.065 Uiso 1 1 calc R . .
C7 C 0.9000(4) 0.9283(5) 0.8006(7) 0.0605(19) Uani 1 1 d . . .
C8 C 0.9204(4) 0.9153(5) 0.8642(7) 0.0605(19) Uani 1 1 d . . .
H8 H 0.9185 0.9312 0.9029 0.073 Uiso 1 1 calc R . .
C9 C 0.9441(4) 0.8785(5) 0.8719(7) 0.0605(19) Uani 1 1 d . . .
H9 H 0.9583 0.8700 0.9161 0.073 Uiso 1 1 calc R . .
C10 C 0.9473(4) 0.8546(5) 0.8180(7) 0.0605(19) Uani 1 1 d . . .
C11 C 0.9262(4) 0.8693(5) 0.7523(7) 0.0605(19) Uani 1 1 d . . .
H11 H 0.9291 0.8543 0.7132 0.073 Uiso 1 1 calc R . .
C12 C 0.9035(4) 0.9025(5) 0.7451(7) 0.0605(19) Uani 1 1 d . . .
H12 H 0.8885 0.9100 0.7009 0.073 Uiso 1 1 calc R . .
C13 C 0.9769(5) 0.8162(6) 0.8267(8) 0.075(5) Uani 1 1 d . . .
C14 C 0.9804(5) 0.7962(6) 0.7641(7) 0.068(5) Uani 1 1 d . . .
C15 C 1.0128(4) 0.8156(5) 0.7378(7) 0.059(4) Uani 1 1 d . . .
H15 H 1.0281 0.8384 0.7619 0.070 Uiso 1 1 calc R . .
C16 C 1.0215(4) 0.8014(5) 0.6789(8) 0.059(4) Uani 1 1 d . . .
H16 H 1.0408 0.8154 0.6597 0.071 Uiso 1 1 calc R . .
C17 C 1.0010(6) 0.7658(7) 0.6490(9) 0.0940(19) Uani 1 1 d . . .
C18 C 0.9714(6) 0.7475(6) 0.6731(9) 0.0940(19) Uani 1 1 d . . .
H18 H 0.9566 0.7241 0.6500 0.113 Uiso 1 1 calc R . .
C19 C 0.9633(6) 0.7623(7) 0.7289(9) 0.0940(19) Uani 1 1 d . . .
H19 H 0.9435 0.7475 0.7458 0.113 Uiso 1 1 calc R . .
C20 C 1.0327(6) 0.7090(7) 0.5978(9) 0.0940(19) Uani 1 1 d . . .
H20 H 1.0380 0.6933 0.6388 0.113 Uiso 1 1 calc R . .
C21 C 1.0451(4) 0.6953(4) 0.5422(4) 0.0940(19) Uani 1 1 d G . .
N4 N 1.0282(3) 0.7163(3) 0.4819(5) 0.0940(19) Uani 1 1 d G . .
C22 C 1.0335(3) 0.7003(4) 0.4209(4) 0.0940(19) Uani 1 1 d G . .
H22 H 1.0219 0.7146 0.3796 0.113 Uiso 1 1 calc R . .
C23 C 1.0557(4) 0.6633(4) 0.4203(4) 0.0940(19) Uani 1 1 d G . .
H23 H 1.0593 0.6524 0.3786 0.113 Uiso 1 1 calc R . .
C24 C 1.0726(4) 0.6424(3) 0.4807(5) 0.0940(19) Uani 1 1 d G . .
H24 H 1.0878 0.6172 0.4803 0.113 Uiso 1 1 calc R . .
C25 C 1.0673(4) 0.6584(4) 0.5417(4) 0.0940(19) Uani 1 1 d G . .
H25 H 1.0789 0.6441 0.5829 0.113 Uiso 1 1 calc R . .
C26 C 0.9537(6) 0.7803(6) 0.8629(8) 0.089(3) Uani 1 1 d . . .
C27 C 0.9831(6) 0.7500(6) 0.9064(8) 0.089(3) Uani 1 1 d . . .
H27 H 1.0112 0.7508 0.9082 0.106 Uiso 1 1 calc R . .
C28 C 0.9670(6) 0.7209(6) 0.9436(8) 0.089(3) Uani 1 1 d . . .
H28 H 0.9845 0.7010 0.9713 0.106 Uiso 1 1 calc R . .
C29 C 0.9266(6) 0.7198(6) 0.9418(8) 0.089(3) Uani 1 1 d . . .
C30 C 0.8994(6) 0.7476(6) 0.8984(8) 0.089(3) Uani 1 1 d . . .
H30 H 0.8710 0.7457 0.8938 0.106 Uiso 1 1 calc R . .
C31 C 0.9160(6) 0.7781(6) 0.8623(8) 0.089(3) Uani 1 1 d . . .
H31 H 0.8982 0.7982 0.8359 0.106 Uiso 1 1 calc R . .
C32 C 0.8984(6) 0.7072(9) 1.0355(9) 0.132(3) Uani 1 1 d . . .
H32 H 0.9007 0.7371 1.0418 0.159 Uiso 1 1 calc R . .
C33 C 0.8848(4) 0.6838(4) 1.0770(6) 0.132(3) Uani 1 1 d G . .
N6 N 0.8846(4) 0.6406(5) 1.0631(5) 0.132(3) Uani 1 1 d G . .
C34 C 0.8692(4) 0.6120(4) 1.1026(6) 0.132(3) Uani 1 1 d G . .
H34 H 0.8691 0.5825 1.0931 0.159 Uiso 1 1 calc R . .
C35 C 0.8541(4) 0.6267(5) 1.1561(6) 0.132(3) Uani 1 1 d G . .
H35 H 0.8436 0.6072 1.1831 0.159 Uiso 1 1 calc R . .
C36 C 0.8543(4) 0.6699(5) 1.1700(5) 0.132(3) Uani 1 1 d G . .
H36 H 0.8439 0.6799 1.2065 0.159 Uiso 1 1 calc R . .
C37 C 0.8696(4) 0.6984(4) 1.1304(6) 0.132(3) Uani 1 1 d G . .
H37 H 0.8697 0.7280 1.1399 0.159 Uiso 1 1 calc R . .
C38 C 0.7421(5) 0.9834(6) 0.7965(8) 0.078(2) Uani 1 1 d . . .
C39 C 0.7712(5) 1.0170(6) 0.8995(8) 0.078(2) Uani 1 1 d . . .
H39 H 0.7946 1.0261 0.9321 0.094 Uiso 1 1 calc R . .
C40 C 0.7339(4) 1.0258(6) 0.9118(8) 0.078(2) Uani 1 1 d . . .
H40 H 0.7316 1.0389 0.9528 0.094 Uiso 1 1 calc R . .
C41 C 0.6987(5) 1.0142(6) 0.8603(8) 0.078(2) Uani 1 1 d . . .
H41 H 0.6722 1.0214 0.8640 0.094 Uiso 1 1 calc R . .
C42 C 0.7048(4) 0.9927(6) 0.8062(8) 0.078(2) Uani 1 1 d . . .
H42 H 0.6818 0.9834 0.7728 0.094 Uiso 1 1 calc R . .
C43 C 0.7516(4) 0.9634(5) 0.7432(8) 0.061(5) Uani 1 1 d . . .
H43 H 0.7308 0.9536 0.7063 0.073 Uiso 1 1 calc R . .
C44 C 0.7971(4) 0.9348(5) 0.6839(6) 0.0504(16) Uani 1 1 d . . .
C45 C 0.7876(4) 0.8900(5) 0.6814(6) 0.0504(16) Uani 1 1 d . . .
H45 H 0.7788 0.8761 0.7167 0.060 Uiso 1 1 calc R . .
C46 C 0.7922(4) 0.8688(5) 0.6246(6) 0.0504(16) Uani 1 1 d . . .
H46 H 0.7872 0.8391 0.6212 0.060 Uiso 1 1 calc R . .
C47 C 0.8042(4) 0.8896(5) 0.5714(6) 0.0504(16) Uani 1 1 d . . .
C48 C 0.8135(4) 0.9308(5) 0.5789(6) 0.0504(16) Uani 1 1 d . . .
H48 H 0.8223 0.9449 0.5437 0.060 Uiso 1 1 calc R . .
C49 C 0.8109(4) 0.9540(5) 0.6364(6) 0.0504(16) Uani 1 1 d . . .
H49 H 0.8188 0.9830 0.6410 0.060 Uiso 1 1 calc R . .
C50 C 0.8076(5) 0.8648(5) 0.5053(7) 0.062(4) Uani 1 1 d . . .
C51 C 0.8525(4) 0.8506(5) 0.5110(6) 0.0525(17) Uani 1 1 d . . .
C52 C 0.8810(4) 0.8456(5) 0.5699(7) 0.0525(17) Uani 1 1 d . . .
H52 H 0.8734 0.8490 0.6115 0.063 Uiso 1 1 calc R . .
C53 C 0.9183(4) 0.8365(5) 0.5714(7) 0.0525(17) Uani 1 1 d . . .
H53 H 0.9371 0.8332 0.6141 0.063 Uiso 1 1 calc R . .
C54 C 0.9318(4) 0.8313(5) 0.5129(6) 0.0525(17) Uani 1 1 d . . .
C55 C 0.9041(4) 0.8362(5) 0.4505(6) 0.0525(17) Uani 1 1 d . . .
H55 H 0.9122 0.8336 0.4091 0.063 Uiso 1 1 calc R . .
C56 C 0.8649(4) 0.8448(5) 0.4510(7) 0.0525(17) Uani 1 1 d . . .
H56 H 0.8454 0.8469 0.4090 0.063 Uiso 1 1 calc R . .
C57 C 0.9965(5) 0.8534(7) 0.5277(8) 0.065(5) Uani 1 1 d . . .
H57 H 0.9873 0.8812 0.5347 0.079 Uiso 1 1 calc R . .
C58 C 1.0383(3) 0.8447(4) 0.5314(6) 0.107(3) Uani 1 1 d G . .
N10 N 1.0468(3) 0.8037(4) 0.5138(6) 0.107(3) Uani 1 1 d G . .
C59 C 1.0865(4) 0.7919(3) 0.5162(6) 0.107(3) Uani 1 1 d G . .
H59 H 1.0923 0.7639 0.5042 0.129 Uiso 1 1 calc R . .
C60 C 1.1176(3) 0.8212(4) 0.5362(6) 0.107(3) Uani 1 1 d G . .
H60 H 1.1447 0.8132 0.5378 0.129 Uiso 1 1 calc R . .
C61 C 1.1091(3) 0.8622(4) 0.5537(6) 0.107(3) Uani 1 1 d G . .
H61 H 1.1304 0.8822 0.5673 0.129 Uiso 1 1 calc R . .
C62 C 1.0695(4) 0.8740(3) 0.5513(6) 0.107(3) Uani 1 1 d G . .
H62 H 1.0637 0.9020 0.5633 0.129 Uiso 1 1 calc R . .
C63 C 0.7782(5) 0.8285(5) 0.4938(7) 0.066(2) Uani 1 1 d . . .
C64 C 0.7372(5) 0.8362(5) 0.4674(7) 0.066(2) Uani 1 1 d . . .
H64 H 0.7270 0.8643 0.4605 0.079 Uiso 1 1 calc R . .
C65 C 0.7123(5) 0.8023(5) 0.4518(7) 0.066(2) Uani 1 1 d . . .
H65 H 0.6843 0.8075 0.4345 0.079 Uiso 1 1 calc R . .
C66 C 0.7252(5) 0.7599(5) 0.4594(7) 0.066(2) Uani 1 1 d . . .
C67 C 0.7667(5) 0.7519(5) 0.4896(7) 0.066(2) Uani 1 1 d . . .
H67 H 0.7767 0.7237 0.4986 0.079 Uiso 1 1 calc R . .
C68 C 0.7919(5) 0.7866(5) 0.5054(7) 0.066(2) Uani 1 1 d . . .
H68 H 0.8198 0.7819 0.5249 0.079 Uiso 1 1 calc R . .
C69 C 0.7022(7) 0.7031(7) 0.3862(12) 0.128(8) Uani 1 1 d . . .
H69 H 0.7217 0.7107 0.3619 0.153 Uiso 1 1 calc R . .
C70 C 0.6772(5) 0.6687(5) 0.3648(7) 0.149(4) Uani 1 1 d G . .
N12 N 0.6495(5) 0.6646(5) 0.4048(6) 0.149(4) Uani 1 1 d G . .
C71 C 0.6175(5) 0.6362(5) 0.3863(7) 0.149(4) Uani 1 1 d G . .
H71 H 0.5987 0.6334 0.4135 0.178 Uiso 1 1 calc R . .
C72 C 0.6132(5) 0.6119(5) 0.3278(7) 0.149(4) Uani 1 1 d G . .
H72 H 0.5913 0.5925 0.3152 0.178 Uiso 1 1 calc R . .
C73 C 0.6408(5) 0.6160(5) 0.2879(6) 0.149(4) Uani 1 1 d G . .
H73 H 0.6378 0.5994 0.2480 0.178 Uiso 1 1 calc R . .
C74 C 0.6728(5) 0.6444(5) 0.3064(7) 0.149(4) Uani 1 1 d G . .
H74 H 0.6917 0.6472 0.2791 0.178 Uiso 1 1 calc R . .
C148 C 0.8680(4) 0.9738(5) 0.9645(9) 0.040(4) Uani 1 1 d . . .
C75 C 0.8782(5) 1.0388(6) 0.9236(8) 0.062(4) Uani 1 1 d . . .
H75 H 0.8726 1.0589 0.8878 0.074 Uiso 1 1 calc R . .
C76 C 0.9035(5) 1.0513(7) 0.9851(11) 0.070(5) Uani 1 1 d . . .
H76 H 0.9164 1.0783 0.9902 0.084 Uiso 1 1 calc R . .
C77 C 0.9088(5) 1.0237(8) 1.0370(10) 0.071(5) Uani 1 1 d . . .
H77 H 0.9250 1.0308 1.0806 0.085 Uiso 1 1 calc R . .
C78 C 0.8894(5) 0.9838(7) 1.0247(9) 0.072(5) Uani 1 1 d . . .
H78 H 0.8920 0.9640 1.0608 0.087 Uiso 1 1 calc R . .
C79 C 0.8470(5) 0.9349(7) 0.9429(7) 0.065(5) Uani 1 1 d . . .
H79 H 0.8477 0.9127 0.9749 0.078 Uiso 1 1 calc R . .
C80 C 0.8063(5) 0.8884(5) 0.8633(7) 0.0607(18) Uani 1 1 d . . .
C81 C 0.8272(5) 0.8548(5) 0.8490(7) 0.0607(18) Uani 1 1 d . . .
H81 H 0.8549 0.8574 0.8480 0.073 Uiso 1 1 calc R . .
C82 C 0.8079(5) 0.8173(5) 0.8362(7) 0.0607(18) Uani 1 1 d . . .
H82 H 0.8225 0.7938 0.8248 0.073 Uiso 1 1 calc R . .
C83 C 0.7681(5) 0.8111(5) 0.8385(7) 0.0607(18) Uani 1 1 d . . .
C84 C 0.7465(5) 0.8499(5) 0.8488(7) 0.0607(18) Uani 1 1 d . . .
H84 H 0.7182 0.8490 0.8451 0.073 Uiso 1 1 calc R . .
C85 C 0.7659(5) 0.8857(5) 0.8629(7) 0.0607(18) Uani 1 1 d . . .
H85 H 0.7521 0.9101 0.8729 0.073 Uiso 1 1 calc R . .
C86 C 0.7474(5) 0.7697(6) 0.8299(8) 0.078(5) Uani 1 1 d . . .
C87 C 0.7753(7) 0.7336(6) 0.8554(9) 0.097(3) Uani 1 1 d . . .
C88 C 0.7795(6) 0.7197(6) 0.9181(9) 0.097(3) Uani 1 1 d . . .
H88 H 0.7674 0.7353 0.9481 0.116 Uiso 1 1 calc R . .
C89 C 0.7982(6) 0.6875(6) 0.9386(9) 0.097(3) Uani 1 1 d . . .
H89 H 0.7972 0.6768 0.9818 0.116 Uiso 1 1 calc R . .
C90 C 0.8215(6) 0.6654(6) 0.9010(9) 0.097(3) Uani 1 1 d . . .
C91 C 0.8202(6) 0.6816(6) 0.8364(9) 0.097(3) Uani 1 1 d . . .
H91 H 0.8371 0.6688 0.8111 0.116 Uiso 1 1 calc R . .
C92 C 0.7981(6) 0.7119(6) 0.8096(9) 0.097(3) Uani 1 1 d . . .
H92 H 0.7959 0.7205 0.7641 0.116 Uiso 1 1 calc R . .
C93 C 0.8310(5) 0.5934(8) 0.9175(13) 0.199(5) Uani 1 1 d D . .
H93 H 0.8025 0.5924 0.9002 0.239 Uiso 1 1 calc R . .
C94 C 0.8504(7) 0.5549(6) 0.9329(10) 0.199(5) Uani 1 1 d G . .
N16 N 0.8884(8) 0.5649(5) 0.9732(11) 0.199(5) Uani 1 1 d G . .
C95 C 0.9137(6) 0.5328(7) 1.0060(10) 0.199(5) Uani 1 1 d G . .
H95 H 0.9397 0.5396 1.0335 0.239 Uiso 1 1 calc R . .
C96 C 0.9010(7) 0.4907(6) 0.9984(11) 0.199(5) Uani 1 1 d G . .
H96 H 0.9183 0.4688 1.0208 0.239 Uiso 1 1 calc R . .
C97 C 0.8630(8) 0.4808(5) 0.9581(11) 0.199(5) Uani 1 1 d G . .
H97 H 0.8544 0.4521 0.9529 0.239 Uiso 1 1 calc R . .
C98 C 0.8377(6) 0.5129(7) 0.9253(10) 0.199(5) Uani 1 1 d G . .
H98 H 0.8118 0.5061 0.8978 0.239 Uiso 1 1 calc R . .
C99 C 0.7216(6) 0.7621(6) 0.7484(8) 0.092(3) Uani 1 1 d . . .
C100 C 0.7343(6) 0.7840(6) 0.6976(8) 0.092(3) Uani 1 1 d . . .
H100 H 0.7557 0.8040 0.7097 0.110 Uiso 1 1 calc R . .
C101 C 0.7170(6) 0.7773(6) 0.6334(8) 0.092(3) Uani 1 1 d . . .
H101 H 0.7291 0.7882 0.5994 0.110 Uiso 1 1 calc R . .
C102 C 0.6813(6) 0.7546(6) 0.6150(8) 0.092(3) Uani 1 1 d . . .
C103 C 0.6696(6) 0.7330(6) 0.6671(8) 0.092(3) Uani 1 1 d . . .
H103 H 0.6479 0.7133 0.6570 0.110 Uiso 1 1 calc R . .
C104 C 0.6888(6) 0.7403(6) 0.7300(8) 0.092(3) Uani 1 1 d . . .
H104 H 0.6777 0.7287 0.7646 0.110 Uiso 1 1 calc R . .
C105 C 0.6365(7) 0.7836(8) 0.5219(9) 0.114(3) Uani 1 1 d . . .
H105 H 0.6364 0.8084 0.5485 0.137 Uiso 1 1 calc R . .
C106 C 0.6120(3) 0.7824(4) 0.4551(4) 0.114(3) Uani 1 1 d G . .
N18 N 0.6148(3) 0.7448(4) 0.4209(5) 0.114(3) Uani 1 1 d G . .
C107 C 0.5933(4) 0.7399(4) 0.3539(5) 0.114(3) Uani 1 1 d G . .
H107 H 0.5952 0.7142 0.3305 0.137 Uiso 1 1 calc R . .
C108 C 0.5689(3) 0.7727(4) 0.3211(4) 0.114(3) Uani 1 1 d G . .
H108 H 0.5541 0.7694 0.2754 0.137 Uiso 1 1 calc R . .
C109 C 0.5661(3) 0.8103(4) 0.3554(6) 0.114(3) Uani 1 1 d G . .
H109 H 0.5494 0.8328 0.3330 0.137 Uiso 1 1 calc R . .
C110 C 0.5876(4) 0.8152(4) 0.4223(6) 0.114(3) Uani 1 1 d G . .
H110 H 0.5857 0.8410 0.4457 0.137 Uiso 1 1 calc R . .
C111 C 0.9454(4) 0.7642(4) 0.3616(6) 0.111(3) Uani 1 1 d G . .
N19 N 0.9824(4) 0.7814(4) 0.3950(4) 0.111(3) Uani 1 1 d G . .
C112 C 1.0028(3) 0.8085(4) 0.3606(5) 0.111(3) Uani 1 1 d G . .
H112 H 1.0281 0.8203 0.3834 0.133 Uiso 1 1 calc R . .
C113 C 0.9862(4) 0.8182(4) 0.2929(5) 0.111(3) Uani 1 1 d G . .
H113 H 1.0001 0.8367 0.2695 0.133 Uiso 1 1 calc R . .
C114 C 0.9492(4) 0.8010(4) 0.2596(4) 0.111(3) Uani 1 1 d G . .
H114 H 0.9378 0.8077 0.2133 0.133 Uiso 1 1 calc R . .
C115 C 0.9288(4) 0.7740(4) 0.2939(6) 0.111(3) Uani 1 1 d G . .
H115 H 0.9035 0.7622 0.2711 0.133 Uiso 1 1 calc R . .
C116 C 0.9284(7) 0.7378(7) 0.4021(10) 0.111(3) Uani 1 1 d . . .
H116 H 0.9042 0.7225 0.3838 0.133 Uiso 1 1 calc R . .
C117 C 0.9271(7) 0.7123(5) 0.5100(8) 0.079(6) Uani 1 1 d . . .
C118 C 0.9402(6) 0.6687(7) 0.5277(9) 0.088(6) Uani 1 1 d . . .
H118 H 0.9637 0.6580 0.5161 0.105 Uiso 1 1 calc R . .
C119 C 0.9196(6) 0.6440(6) 0.5598(9) 0.085(6) Uani 1 1 d . . .
H119 H 0.9290 0.6160 0.5713 0.101 Uiso 1 1 calc R . .
C120 C 0.8819(6) 0.6588(7) 0.5788(10) 0.092(6) Uani 1 1 d . . .
C121 C 0.8724(6) 0.7001(8) 0.5606(11) 0.105(7) Uani 1 1 d . . .
H121 H 0.8496 0.7117 0.5733 0.126 Uiso 1 1 calc R . .
C122 C 0.8919(7) 0.7260(7) 0.5265(11) 0.101(7) Uani 1 1 d . . .
H122 H 0.8817 0.7536 0.5137 0.121 Uiso 1 1 calc R . .
C123 C 0.8588(9) 0.6292(6) 0.6131(13) 0.138(5) Uani 1 1 d . . .
C124 C 0.8788(5) 0.6289(5) 0.6911(6) 0.142(5) Uani 1 1 d G . .
C125 C 0.9073(5) 0.6585(4) 0.7232(7) 0.142(5) Uani 1 1 d G . .
H125 H 0.9158 0.6804 0.6975 0.170 Uiso 1 1 calc R . .
C126 C 0.9233(5) 0.6562(4) 0.7928(7) 0.142(5) Uani 1 1 d G . .
H126 H 0.9428 0.6764 0.8147 0.170 Uiso 1 1 calc R . .
C127 C 0.9109(5) 0.6243(5) 0.8303(6) 0.142(5) Uani 1 1 d G . .
C128 C 0.8824(5) 0.5946(4) 0.7982(7) 0.142(5) Uani 1 1 d G . .
H128 H 0.8738 0.5728 0.8238 0.170 Uiso 1 1 calc R . .
C129 C 0.8663(4) 0.5970(4) 0.7286(7) 0.142(5) Uani 1 1 d G . .
H129 H 0.8469 0.5768 0.7066 0.170 Uiso 1 1 calc R . .
C130 C 0.9697(10) 0.6114(10) 0.9203(14) 0.182(5) Uani 1 1 d . . .
H130 H 0.9837 0.6040 0.8868 0.218 Uiso 1 1 calc R . .
N22 N 0.9641(4) 0.6232(6) 1.0326(8) 0.182(5) Uani 1 1 d G . .
C132 C 0.9769(5) 0.6244(6) 1.1029(7) 0.182(5) Uani 1 1 d G . .
H132 H 0.9582 0.6312 1.1293 0.218 Uiso 1 1 calc R . .
C133 C 1.0170(5) 0.6157(6) 1.1346(6) 0.182(5) Uani 1 1 d G . .
H133 H 1.0258 0.6165 1.1826 0.218 Uiso 1 1 calc R . .
C134 C 1.0443(4) 0.6057(6) 1.0960(8) 0.182(5) Uani 1 1 d G . .
H134 H 1.0717 0.5998 1.1176 0.218 Uiso 1 1 calc R . .
C135 C 1.0315(5) 0.6046(6) 1.0257(8) 0.182(5) Uani 1 1 d G . .
H135 H 1.0501 0.5978 0.9993 0.218 Uiso 1 1 calc R . .
C131 C 0.9913(5) 0.6133(6) 0.9940(6) 0.182(5) Uani 1 1 d G . .
C136 C 0.8148(7) 0.6391(7) 0.5989(10) 0.108(3) Uani 1 1 d . . .
C137 C 0.7985(7) 0.6631(6) 0.6408(10) 0.108(3) Uani 1 1 d . . .
H137 H 0.8152 0.6755 0.6804 0.129 Uiso 1 1 calc R . .
C138 C 0.7608(7) 0.6688(6) 0.6265(10) 0.108(3) Uani 1 1 d . . .
H138 H 0.7503 0.6808 0.6615 0.129 Uiso 1 1 calc R . .
C139 C 0.7302(7) 0.6590(6) 0.5613(10) 0.108(3) Uani 1 1 d . . .
C140 C 0.7513(7) 0.6364(6) 0.5162(10) 0.108(3) Uani 1 1 d . . .
H140 H 0.7363 0.6262 0.4736 0.129 Uiso 1 1 calc R . .
C141 C 0.7940(7) 0.6296(6) 0.5356(10) 0.108(3) Uani 1 1 d . . .
H141 H 0.8077 0.6184 0.5039 0.129 Uiso 1 1 calc R . .
C142 C 0.6700(5) 0.6413(5) 0.5804(8) 0.129(3) Uani 1 1 d D . .
H142 H 0.6860 0.6228 0.6131 0.155 Uiso 1 1 calc R . .
C143 C 0.6289(3) 0.6454(4) 0.5696(7) 0.129(3) Uani 1 1 d G . .
N24 N 0.6151(4) 0.6768(4) 0.5215(6) 0.129(3) Uani 1 1 d G . .
C144 C 0.5745(4) 0.6881(4) 0.5051(6) 0.129(3) Uani 1 1 d G . .
H144 H 0.5650 0.7096 0.4722 0.155 Uiso 1 1 calc R . .
C145 C 0.5477(3) 0.6681(4) 0.5368(7) 0.129(3) Uani 1 1 d G . .
H145 H 0.5199 0.6759 0.5256 0.155 Uiso 1 1 calc R . .
C146 C 0.5615(4) 0.6368(4) 0.5849(6) 0.129(3) Uani 1 1 d G . .
H146 H 0.5432 0.6231 0.6065 0.155 Uiso 1 1 calc R . .
C147 C 0.6021(4) 0.6254(4) 0.6013(6) 0.129(3) Uani 1 1 d G . .
H147 H 0.6116 0.6039 0.6341 0.155 Uiso 1 1 calc R . .
N1 N 0.8325(4) 1.0332(4) 0.7732(6) 0.052(3) Uani 1 1 d . . .
N2 N 0.8775(3) 0.9669(5) 0.7888(6) 0.055(3) Uani 1 1 d . . .
N3 N 1.0129(4) 0.7459(5) 0.5907(5) 0.076(4) Uani 1 1 d . . .
N5 N 0.9095(5) 0.6882(7) 0.9818(7) 0.132(3) Uani 1 1 d . . .
N7 N 0.7762(4) 0.9973(5) 0.8466(7) 0.078(2) Uani 1 1 d . . .
N8 N 0.7886(4) 0.9578(3) 0.7429(5) 0.039(3) Uani 1 1 d . . .
N9 N 0.9731(4) 0.8228(5) 0.5150(6) 0.064(4) Uani 1 1 d . . .
N11 N 0.6994(5) 0.7254(6) 0.4397(7) 0.107(6) Uani 1 1 d . . .
N13 N 0.8618(3) 1.0014(5) 0.9118(6) 0.050(3) Uani 1 1 d . . .
N14 N 0.8266(3) 0.9290(5) 0.8787(6) 0.065(4) Uani 1 1 d . . .
N15 N 0.8481(9) 0.6318(7) 0.9244(13) 0.199(5) Uani 1 1 d D . .
N17 N 0.6572(5) 0.7548(7) 0.5456(8) 0.114(3) Uani 1 1 d . . .
N20 N 0.9478(4) 0.7346(5) 0.4688(6) 0.071(4) Uani 1 1 d . . .
N21 N 0.9301(8) 0.6204(5) 0.9033(12) 0.154(9) Uani 1 1 d . . .
N23 N 0.6848(6) 0.6666(5) 0.5396(8) 0.129(3) Uani 1 1 d D . .
O1 O 1.0130(4) 0.8264(4) 0.8712(5) 0.080(4) Uani 1 1 d . . .
H1 H 1.0177 0.8524 0.8680 0.120 Uiso 1 1 calc R . .
O2 O 0.7971(3) 0.8952(3) 0.4536(4) 0.057(3) Uani 1 1 d . . .
H2A H 0.7718 0.8977 0.4418 0.085 Uiso 1 1 calc R . .
O3 O 0.7123(3) 0.7705(4) 0.8599(5) 0.074(3) Uani 1 1 d . . .
H3A H 0.7045 0.7456 0.8640 0.110 Uiso 1 1 calc R . .
O4 O 0.8689(6) 0.5879(4) 0.5946(9) 0.138(5) Uani 1 1 d . . .
H4A H 0.8487 0.5718 0.5905 0.207 Uiso 1 1 calc R . .
F1 F 0.9625(4) 0.8497(4) 1.1280(5) 0.1326(18) Uani 1 1 d . . .
F2 F 0.8924(4) 0.8468(4) 0.9966(5) 0.1326(18) Uani 1 1 d . . .
F3 F 0.9448(4) 0.8881(4) 1.0315(5) 0.1326(18) Uani 1 1 d . . .
F4 F 0.9002(4) 0.8806(4) 1.0928(5) 0.1326(18) Uani 1 1 d . . .
F5 F 0.9073(4) 0.8107(5) 1.0935(5) 0.1326(18) Uani 1 1 d . . .
F6 F 0.9526(4) 0.8133(4) 1.0331(5) 0.1326(18) Uani 1 1 d . . .
F7 F 0.9591(5) 1.0249(6) 0.8778(9) 0.185(3) Uani 1 1 d . . .
F8 F 1.0193(5) 1.1011(6) 0.8843(9) 0.185(3) Uani 1 1 d . . .
F9 F 1.0219(5) 1.0316(6) 0.8693(8) 0.185(3) Uani 1 1 d . . .
F10 F 0.9753(5) 1.0609(6) 0.8032(9) 0.185(3) Uani 1 1 d . . .
F11 F 0.9532(5) 1.0959(6) 0.8881(9) 0.185(3) Uani 1 1 d . . .
F12 F 0.9998(5) 1.0561(6) 0.9615(9) 0.185(3) Uani 1 1 d . . .
F13 F 0.8240(7) 0.6194(7) 1.2957(8) 0.239(4) Uani 1 1 d . . .
F14 F 0.8037(7) 0.6861(7) 1.3976(8) 0.239(4) Uani 1 1 d . . .
F15 F 0.7748(8) 0.6735(7) 1.2974(9) 0.239(4) Uani 1 1 d . . .
F16 F 0.8552(8) 0.6374(8) 1.4062(9) 0.239(4) Uani 1 1 d . . .
F17 F 0.8473(7) 0.6875(7) 1.3348(8) 0.239(4) Uani 1 1 d . . .
F18 F 0.7940(7) 0.6205(8) 1.3742(8) 0.239(4) Uani 1 1 d . . .
F19 F 0.6637(6) 0.9009(8) 0.4783(10) 0.230(4) Uani 1 1 d . . .
F20 F 0.6678(6) 0.9413(8) 0.6159(10) 0.230(4) Uani 1 1 d . . .
F21 F 0.6224(6) 0.9094(8) 0.5354(10) 0.230(4) Uani 1 1 d . . .
F22 F 0.7079(6) 0.9321(7) 0.5528(10) 0.230(4) Uani 1 1 d . . .
F23 F 0.6868(6) 0.8751(8) 0.5842(10) 0.230(4) Uani 1 1 d . . .
F24 F 0.6520(6) 0.9569(9) 0.5071(11) 0.230(4) Uani 1 1 d . . .
F25 F 0.6421(5) 0.7607(6) 0.1286(8) 0.189(3) Uani 1 1 d . . .
F26 F 0.6625(5) 0.7649(6) 0.2819(8) 0.189(3) Uani 1 1 d . . .
F27 F 0.6781(6) 0.7298(7) 0.2117(9) 0.189(3) Uani 1 1 d . . .
F28 F 0.6133(6) 0.8038(7) 0.1941(9) 0.189(3) Uani 1 1 d . . .
F29 F 0.6856(5) 0.7983(6) 0.1997(8) 0.189(3) Uani 1 1 d . . .
F30 F 0.6127(5) 0.7375(6) 0.2051(8) 0.189(3) Uani 1 1 d . . .
P1 P 0.92565(17) 0.8480(2) 1.0635(2) 0.100(2) Uani 1 1 d . . .
P2 P 0.9888(2) 1.0617(3) 0.8809(3) 0.136(3) Uani 1 1 d . . .
P3 P 0.8170(3) 0.6523(3) 1.3505(4) 0.167(4) Uani 1 1 d . . .
P4 P 0.6412(8) 0.7767(8) 0.1965(13) 0.100(7) Uani 0.50 1 d P A 1
P4A P 0.6552(6) 0.7583(7) 0.2058(12) 0.073(5) Uani 0.50 1 d P A 2
P5 P 0.66374(18) 0.9191(3) 0.5482(3) 0.114(2) Uani 1 1 d . . .
Fe1 Fe 0.82693(6) 0.98002(7) 0.82268(9) 0.0494(6) Uani 1 1 d . . .
Fe2 Fe 0.99750(7) 0.76819(8) 0.49438(10) 0.0742(8) Uani 1 1 d . . .
Fe3 Fe 0.90550(13) 0.62973(12) 0.98044(18) 0.1564(18) Uani 1 1 d D . .
Fe4 Fe 0.65441(10) 0.70482(11) 0.48082(13) 0.1088(12) Uani 1 1 d D . .

loop_
_atom_site_aniso_label
_atom_site_aniso_U_11
_atom_site_aniso_U_22
_atom_site_aniso_U_33
_atom_site_aniso_U_23
_atom_site_aniso_U_13
_atom_site_aniso_U_12
C1 0.080(14) 0.073(17) 0.029(8) -0.013(10) 0.017(9) 0.024(12)
C2 0.070(12) 0.054(13) 0.107(14) -0.006(12) 0.035(11) 0.003(12)
C3 0.091(14) 0.041(13) 0.102(13) 0.007(11) 0.031(12) 0.032(10)
C4 0.139(19) 0.067(17) 0.132(17) -0.011(13) 0.093(16) 0.003(14)
C5 0.111(14) 0.015(10) 0.084(12) 0.018(10) 0.035(11) 0.012(11)
C6 0.076(12) 0.056(13) 0.045(9) 0.006(9) 0.044(9) 0.006(11)
C7 0.057(4) 0.083(6) 0.045(3) 0.009(4) 0.018(3) 0.032(4)
C8 0.057(4) 0.083(6) 0.045(3) 0.009(4) 0.018(3) 0.032(4)
C9 0.057(4) 0.083(6) 0.045(3) 0.009(4) 0.018(3) 0.032(4)
C10 0.057(4) 0.083(6) 0.045(3) 0.009(4) 0.018(3) 0.032(4)
C11 0.057(4) 0.083(6) 0.045(3) 0.009(4) 0.018(3) 0.032(4)
C12 0.057(4) 0.083(6) 0.045(3) 0.009(4) 0.018(3) 0.032(4)
C13 0.063(12) 0.114(16) 0.053(11) 0.009(11) 0.023(11) 0.039(11)
C14 0.099(13) 0.073(13) 0.038(10) 0.038(10) 0.027(10) 0.054(11)
C15 0.057(10) 0.079(12) 0.032(9) 0.007(9) -0.005(8) 0.034(9)
C16 0.052(10) 0.074(12) 0.055(10) 0.026(9) 0.021(8) 0.016(9)
C17 0.118(5) 0.107(5) 0.072(3) 0.001(4) 0.054(4) 0.029(4)
C18 0.118(5) 0.107(5) 0.072(3) 0.001(4) 0.054(4) 0.029(4)
C19 0.118(5) 0.107(5) 0.072(3) 0.001(4) 0.054(4) 0.029(4)
C20 0.118(5) 0.107(5) 0.072(3) 0.001(4) 0.054(4) 0.029(4)
C21 0.118(5) 0.107(5) 0.072(3) 0.001(4) 0.054(4) 0.029(4)
N4 0.118(5) 0.107(5) 0.072(3) 0.001(4) 0.054(4) 0.029(4)
C22 0.118(5) 0.107(5) 0.072(3) 0.001(4) 0.054(4) 0.029(4)
C23 0.118(5) 0.107(5) 0.072(3) 0.001(4) 0.054(4) 0.029(4)
C24 0.118(5) 0.107(5) 0.072(3) 0.001(4) 0.054(4) 0.029(4)
C25 0.118(5) 0.107(5) 0.072(3) 0.001(4) 0.054(4) 0.029(4)
C26 0.123(6) 0.094(6) 0.064(5) 0.035(4) 0.051(5) 0.062(5)
C27 0.123(6) 0.094(6) 0.064(5) 0.035(4) 0.051(5) 0.062(5)
C28 0.123(6) 0.094(6) 0.064(5) 0.035(4) 0.051(5) 0.062(5)
C29 0.123(6) 0.094(6) 0.064(5) 0.035(4) 0.051(5) 0.062(5)
C30 0.123(6) 0.094(6) 0.064(5) 0.035(4) 0.051(5) 0.062(5)
C31 0.123(6) 0.094(6) 0.064(5) 0.035(4) 0.051(5) 0.062(5)
C32 0.139(5) 0.209(9) 0.068(5) 0.064(6) 0.064(4) 0.050(7)
C33 0.139(5) 0.209(9) 0.068(5) 0.064(6) 0.064(4) 0.050(7)
N6 0.139(5) 0.209(9) 0.068(5) 0.064(6) 0.064(4) 0.050(7)
C34 0.139(5) 0.209(9) 0.068(5) 0.064(6) 0.064(4) 0.050(7)
C35 0.139(5) 0.209(9) 0.068(5) 0.064(6) 0.064(4) 0.050(7)
C36 0.139(5) 0.209(9) 0.068(5) 0.064(6) 0.064(4) 0.050(7)
C37 0.139(5) 0.209(9) 0.068(5) 0.064(6) 0.064(4) 0.050(7)
C38 0.046(4) 0.120(7) 0.072(5) -0.024(4) 0.021(3) 0.014(4)
C39 0.046(4) 0.120(7) 0.072(5) -0.024(4) 0.021(3) 0.014(4)
C40 0.046(4) 0.120(7) 0.072(5) -0.024(4) 0.021(3) 0.014(4)
C41 0.046(4) 0.120(7) 0.072(5) -0.024(4) 0.021(3) 0.014(4)
C42 0.046(4) 0.120(7) 0.072(5) -0.024(4) 0.021(3) 0.014(4)
C43 0.024(9) 0.090(13) 0.075(11) 0.015(10) 0.025(8) 0.007(8)
C44 0.057(4) 0.057(4) 0.036(3) -0.007(3) 0.009(3) -0.015(4)
C45 0.057(4) 0.057(4) 0.036(3) -0.007(3) 0.009(3) -0.015(4)
C46 0.057(4) 0.057(4) 0.036(3) -0.007(3) 0.009(3) -0.015(4)
C47 0.057(4) 0.057(4) 0.036(3) -0.007(3) 0.009(3) -0.015(4)
C48 0.057(4) 0.057(4) 0.036(3) -0.007(3) 0.009(3) -0.015(4)
C49 0.057(4) 0.057(4) 0.036(3) -0.007(3) 0.009(3) -0.015(4)
C50 0.074(11) 0.062(12) 0.049(10) -0.012(10) 0.009(8) -0.005(9)
C51 0.061(4) 0.069(4) 0.031(3) 0.000(3) 0.019(3) -0.014(4)
C52 0.061(4) 0.069(4) 0.031(3) 0.000(3) 0.019(3) -0.014(4)
C53 0.061(4) 0.069(4) 0.031(3) 0.000(3) 0.019(3) -0.014(4)
C54 0.061(4) 0.069(4) 0.031(3) 0.000(3) 0.019(3) -0.014(4)
C55 0.061(4) 0.069(4) 0.031(3) 0.000(3) 0.019(3) -0.014(4)
C56 0.061(4) 0.069(4) 0.031(3) 0.000(3) 0.019(3) -0.014(4)
C57 0.054(11) 0.093(15) 0.067(11) 0.030(11) 0.049(9) 0.002(11)
C58 0.082(5) 0.133(8) 0.108(6) 0.043(6) 0.026(5) 0.023(5)
N10 0.082(5) 0.133(8) 0.108(6) 0.043(6) 0.026(5) 0.023(5)
C59 0.082(5) 0.133(8) 0.108(6) 0.043(6) 0.026(5) 0.023(5)
C60 0.082(5) 0.133(8) 0.108(6) 0.043(6) 0.026(5) 0.023(5)
C61 0.082(5) 0.133(8) 0.108(6) 0.043(6) 0.026(5) 0.023(5)
C62 0.082(5) 0.133(8) 0.108(6) 0.043(6) 0.026(5) 0.023(5)
C63 0.092(5) 0.062(4) 0.051(4) -0.022(4) 0.030(4) -0.041(5)
C64 0.092(5) 0.062(4) 0.051(4) -0.022(4) 0.030(4) -0.041(5)
C65 0.092(5) 0.062(4) 0.051(4) -0.022(4) 0.030(4) -0.041(5)
C66 0.092(5) 0.062(4) 0.051(4) -0.022(4) 0.030(4) -0.041(5)
C67 0.092(5) 0.062(4) 0.051(4) -0.022(4) 0.030(4) -0.041(5)
C68 0.092(5) 0.062(4) 0.051(4) -0.022(4) 0.030(4) -0.041(5)
C69 0.16(2) 0.111(18) 0.130(19) -0.060(16) 0.080(17) -0.056(16)
C70 0.227(11) 0.142(9) 0.100(6) -0.060(6) 0.084(7) -0.110(8)
N12 0.227(11) 0.142(9) 0.100(6) -0.060(6) 0.084(7) -0.110(8)
C71 0.227(11) 0.142(9) 0.100(6) -0.060(6) 0.084(7) -0.110(8)
C72 0.227(11) 0.142(9) 0.100(6) -0.060(6) 0.084(7) -0.110(8)
C73 0.227(11) 0.142(9) 0.100(6) -0.060(6) 0.084(7) -0.110(8)
C74 0.227(11) 0.142(9) 0.100(6) -0.060(6) 0.084(7) -0.110(8)
C148 0.043(9) 0.036(11) 0.035(11) -0.010(10) -0.006(9) 0.001(8)
C75 0.067(11) 0.064(13) 0.056(12) -0.023(10) 0.017(11) -0.011(10)
C76 0.040(10) 0.089(15) 0.079(13) -0.036(15) 0.010(10) -0.003(10)
C77 0.054(11) 0.092(16) 0.061(13) -0.040(14) 0.002(9) 0.005(12)
C78 0.051(10) 0.111(19) 0.044(13) 0.001(11) -0.008(10) 0.022(12)
C79 0.063(11) 0.114(17) 0.024(10) 0.002(10) 0.022(9) 0.032(12)
C80 0.078(5) 0.056(5) 0.053(4) -0.016(4) 0.025(4) -0.007(4)
C81 0.078(5) 0.056(5) 0.053(4) -0.016(4) 0.025(4) -0.007(4)
C82 0.078(5) 0.056(5) 0.053(4) -0.016(4) 0.025(4) -0.007(4)
C83 0.078(5) 0.056(5) 0.053(4) -0.016(4) 0.025(4) -0.007(4)
C84 0.078(5) 0.056(5) 0.053(4) -0.016(4) 0.025(4) -0.007(4)
C85 0.078(5) 0.056(5) 0.053(4) -0.016(4) 0.025(4) -0.007(4)
C86 0.088(12) 0.093(15) 0.063(10) -0.027(10) 0.037(10) -0.028(11)
C87 0.152(8) 0.086(7) 0.075(5) 0.026(5) 0.070(6) 0.024(6)
C88 0.152(8) 0.086(7) 0.075(5) 0.026(5) 0.070(6) 0.024(6)
C89 0.152(8) 0.086(7) 0.075(5) 0.026(5) 0.070(6) 0.024(6)
C90 0.152(8) 0.086(7) 0.075(5) 0.026(5) 0.070(6) 0.024(6)
C91 0.152(8) 0.086(7) 0.075(5) 0.026(5) 0.070(6) 0.024(6)
C92 0.152(8) 0.086(7) 0.075(5) 0.026(5) 0.070(6) 0.024(6)
C93 0.269(15) 0.139(9) 0.221(11) 0.080(10) 0.122(11) 0.034(10)
C94 0.269(15) 0.139(9) 0.221(11) 0.080(10) 0.122(11) 0.034(10)
N16 0.269(15) 0.139(9) 0.221(11) 0.080(10) 0.122(11) 0.034(10)
C95 0.269(15) 0.139(9) 0.221(11) 0.080(10) 0.122(11) 0.034(10)
C96 0.269(15) 0.139(9) 0.221(11) 0.080(10) 0.122(11) 0.034(10)
C97 0.269(15) 0.139(9) 0.221(11) 0.080(10) 0.122(11) 0.034(10)
C98 0.269(15) 0.139(9) 0.221(11) 0.080(10) 0.122(11) 0.034(10)
C99 0.119(7) 0.115(7) 0.054(4) -0.020(5) 0.045(5) -0.060(5)
C100 0.119(7) 0.115(7) 0.054(4) -0.020(5) 0.045(5) -0.060(5)
C101 0.119(7) 0.115(7) 0.054(4) -0.020(5) 0.045(5) -0.060(5)
C102 0.119(7) 0.115(7) 0.054(4) -0.020(5) 0.045(5) -0.060(5)
C103 0.119(7) 0.115(7) 0.054(4) -0.020(5) 0.045(5) -0.060(5)
C104 0.119(7) 0.115(7) 0.054(4) -0.020(5) 0.045(5) -0.060(5)
C105 0.119(7) 0.173(9) 0.059(4) -0.030(5) 0.038(4) -0.098(6)
C106 0.119(7) 0.173(9) 0.059(4) -0.030(5) 0.038(4) -0.098(6)
N18 0.119(7) 0.173(9) 0.059(4) -0.030(5) 0.038(4) -0.098(6)
C107 0.119(7) 0.173(9) 0.059(4) -0.030(5) 0.038(4) -0.098(6)
C108 0.119(7) 0.173(9) 0.059(4) -0.030(5) 0.038(4) -0.098(6)
C109 0.119(7) 0.173(9) 0.059(4) -0.030(5) 0.038(4) -0.098(6)
C110 0.119(7) 0.173(9) 0.059(4) -0.030(5) 0.038(4) -0.098(6)
C111 0.158(8) 0.128(7) 0.069(5) 0.006(5) 0.071(5) 0.007(6)
N19 0.158(8) 0.128(7) 0.069(5) 0.006(5) 0.071(5) 0.007(6)
C112 0.158(8) 0.128(7) 0.069(5) 0.006(5) 0.071(5) 0.007(6)
C113 0.158(8) 0.128(7) 0.069(5) 0.006(5) 0.071(5) 0.007(6)
C114 0.158(8) 0.128(7) 0.069(5) 0.006(5) 0.071(5) 0.007(6)
C115 0.158(8) 0.128(7) 0.069(5) 0.006(5) 0.071(5) 0.007(6)
C116 0.158(8) 0.128(7) 0.069(5) 0.006(5) 0.071(5) 0.007(6)
C117 0.17(2) 0.021(11) 0.045(10) 0.002(8) 0.032(12) -0.015(12)
C118 0.114(15) 0.078(17) 0.078(13) -0.024(12) 0.038(12) 0.007(13)
C119 0.128(16) 0.063(13) 0.091(13) -0.035(11) 0.081(13) -0.011(12)
C120 0.127(17) 0.074(16) 0.087(13) -0.014(12) 0.047(13) 0.020(13)
C121 0.104(15) 0.11(2) 0.127(17) -0.006(16) 0.080(15) 0.007(15)
C122 0.123(17) 0.089(15) 0.121(17) -0.016(14) 0.086(15) -0.023(14)
C123 0.247(15) 0.042(6) 0.169(11) -0.053(7) 0.135(12) -0.055(8)
C124 0.254(13) 0.085(8) 0.142(8) 0.036(7) 0.154(10) 0.034(7)
C125 0.254(13) 0.085(8) 0.142(8) 0.036(7) 0.154(10) 0.034(7)
C126 0.254(13) 0.085(8) 0.142(8) 0.036(7) 0.154(10) 0.034(7)
C127 0.254(13) 0.085(8) 0.142(8) 0.036(7) 0.154(10) 0.034(7)
C128 0.254(13) 0.085(8) 0.142(8) 0.036(7) 0.154(10) 0.034(7)
C129 0.254(13) 0.085(8) 0.142(8) 0.036(7) 0.154(10) 0.034(7)
C130 0.247(13) 0.185(9) 0.150(9) 0.105(8) 0.120(10) 0.132(9)
N22 0.247(13) 0.185(9) 0.150(9) 0.105(8) 0.120(10) 0.132(9)
C132 0.247(13) 0.185(9) 0.150(9) 0.105(8) 0.120(10) 0.132(9)
C133 0.247(13) 0.185(9) 0.150(9) 0.105(8) 0.120(10) 0.132(9)
C134 0.247(13) 0.185(9) 0.150(9) 0.105(8) 0.120(10) 0.132(9)
C135 0.247(13) 0.185(9) 0.150(9) 0.105(8) 0.120(10) 0.132(9)
C131 0.247(13) 0.185(9) 0.150(9) 0.105(8) 0.120(10) 0.132(9)
C136 0.150(9) 0.098(6) 0.101(6) -0.034(5) 0.082(7) -0.058(7)
C137 0.150(9) 0.098(6) 0.101(6) -0.034(5) 0.082(7) -0.058(7)
C138 0.150(9) 0.098(6) 0.101(6) -0.034(5) 0.082(7) -0.058(7)
C139 0.150(9) 0.098(6) 0.101(6) -0.034(5) 0.082(7) -0.058(7)
C140 0.150(9) 0.098(6) 0.101(6) -0.034(5) 0.082(7) -0.058(7)
C141 0.150(9) 0.098(6) 0.101(6) -0.034(5) 0.082(7) -0.058(7)
C142 0.165(7) 0.122(7) 0.131(6) -0.048(5) 0.096(6) -0.104(6)
C143 0.165(7) 0.122(7) 0.131(6) -0.048(5) 0.096(6) -0.104(6)
N24 0.165(7) 0.122(7) 0.131(6) -0.048(5) 0.096(6) -0.104(6)
C144 0.165(7) 0.122(7) 0.131(6) -0.048(5) 0.096(6) -0.104(6)
C145 0.165(7) 0.122(7) 0.131(6) -0.048(5) 0.096(6) -0.104(6)
C146 0.165(7) 0.122(7) 0.131(6) -0.048(5) 0.096(6) -0.104(6)
C147 0.165(7) 0.122(7) 0.131(6) -0.048(5) 0.096(6) -0.104(6)
N1 0.045(8) 0.046(10) 0.058(8) -0.007(7) -0.005(7) 0.018(7)
N2 0.041(7) 0.081(11) 0.038(7) -0.020(8) -0.003(6) 0.022(8)
N3 0.100(10) 0.109(12) 0.036(7) 0.024(7) 0.047(7) 0.029(9)
N5 0.139(5) 0.209(9) 0.068(5) 0.064(6) 0.064(4) 0.050(7)
N7 0.046(4) 0.120(7) 0.072(5) -0.024(4) 0.021(3) 0.014(4)
N8 0.059(9) 0.022(7) 0.033(6) -0.006(5) 0.008(6) 0.006(6)
N9 0.072(10) 0.085(11) 0.044(8) 0.033(8) 0.033(7) 0.043(9)
N11 0.137(13) 0.152(16) 0.045(8) -0.052(10) 0.045(9) -0.090(12)
N13 0.035(7) 0.066(10) 0.050(9) -0.039(10) 0.013(6) -0.015(8)
N14 0.050(8) 0.101(12) 0.048(9) -0.022(8) 0.018(7) 0.026(8)
N15 0.269(15) 0.139(9) 0.221(11) 0.080(10) 0.122(11) 0.034(10)
N17 0.119(7) 0.173(9) 0.059(4) -0.030(5) 0.038(4) -0.098(6)
N20 0.091(10) 0.088(11) 0.041(8) 0.004(8) 0.031(8) 0.028(9)
N21 0.24(2) 0.065(12) 0.20(2) 0.057(13) 0.15(2) 0.076(14)
N23 0.165(7) 0.122(7) 0.131(6) -0.048(5) 0.096(6) -0.104(6)
O1 0.076(8) 0.124(11) 0.039(6) 0.015(7) 0.012(6) 0.065(8)
O2 0.064(7) 0.066(7) 0.035(5) 0.008(6) 0.002(5) -0.014(6)
O3 0.093(8) 0.107(9) 0.032(5) 0.003(6) 0.037(6) -0.029(7)
O4 0.247(15) 0.042(6) 0.169(11) -0.053(7) 0.135(12) -0.055(8)
F1 0.165(4) 0.158(5) 0.081(3) 0.015(3) 0.041(3) 0.032(4)
F2 0.165(4) 0.158(5) 0.081(3) 0.015(3) 0.041(3) 0.032(4)
F3 0.165(4) 0.158(5) 0.081(3) 0.015(3) 0.041(3) 0.032(4)
F4 0.165(4) 0.158(5) 0.081(3) 0.015(3) 0.041(3) 0.032(4)
F5 0.165(4) 0.158(5) 0.081(3) 0.015(3) 0.041(3) 0.032(4)
F6 0.165(4) 0.158(5) 0.081(3) 0.015(3) 0.041(3) 0.032(4)
F7 0.185(6) 0.188(7) 0.183(6) -0.028(5) 0.045(5) -0.022(5)
F8 0.185(6) 0.188(7) 0.183(6) -0.028(5) 0.045(5) -0.022(5)
F9 0.185(6) 0.188(7) 0.183(6) -0.028(5) 0.045(5) -0.022(5)
F10 0.185(6) 0.188(7) 0.183(6) -0.028(5) 0.045(5) -0.022(5)
F11 0.185(6) 0.188(7) 0.183(6) -0.028(5) 0.045(5) -0.022(5)
F12 0.185(6) 0.188(7) 0.183(6) -0.028(5) 0.045(5) -0.022(5)
F13 0.331(11) 0.287(10) 0.132(5) -0.065(6) 0.122(7) -0.078(9)
F14 0.331(11) 0.287(10) 0.132(5) -0.065(6) 0.122(7) -0.078(9)
F15 0.331(11) 0.287(10) 0.132(5) -0.065(6) 0.122(7) -0.078(9)
F16 0.331(11) 0.287(10) 0.132(5) -0.065(6) 0.122(7) -0.078(9)
F17 0.331(11) 0.287(10) 0.132(5) -0.065(6) 0.122(7) -0.078(9)
F18 0.331(11) 0.287(10) 0.132(5) -0.065(6) 0.122(7) -0.078(9)
F19 0.194(7) 0.289(11) 0.196(7) -0.056(8) 0.025(6) -0.035(7)
F20 0.194(7) 0.289(11) 0.196(7) -0.056(8) 0.025(6) -0.035(7)
F21 0.194(7) 0.289(11) 0.196(7) -0.056(8) 0.025(6) -0.035(7)
F22 0.194(7) 0.289(11) 0.196(7) -0.056(8) 0.025(6) -0.035(7)
F23 0.194(7) 0.289(11) 0.196(7) -0.056(8) 0.025(6) -0.035(7)
F24 0.194(7) 0.289(11) 0.196(7) -0.056(8) 0.025(6) -0.035(7)
F25 0.206(7) 0.214(8) 0.152(6) -0.016(5) 0.053(5) -0.034(6)
F26 0.206(7) 0.214(8) 0.152(6) -0.016(5) 0.053(5) -0.034(6)
F27 0.206(7) 0.214(8) 0.152(6) -0.016(5) 0.053(5) -0.034(6)
F28 0.206(7) 0.214(8) 0.152(6) -0.016(5) 0.053(5) -0.034(6)
F29 0.206(7) 0.214(8) 0.152(6) -0.016(5) 0.053(5) -0.034(6)
F30 0.206(7) 0.214(8) 0.152(6) -0.016(5) 0.053(5) -0.034(6)
P1 0.124(4) 0.147(6) 0.035(3) 0.014(3) 0.030(3) 0.065(4)
P2 0.125(6) 0.177(8) 0.101(5) -0.050(5) 0.017(4) 0.027(6)
P3 0.219(9) 0.226(10) 0.080(5) -0.025(6) 0.081(6) -0.094(8)
P4 0.112(19) 0.11(2) 0.074(10) -0.001(13) 0.012(12) 0.003(12)
P4A 0.066(12) 0.078(15) 0.081(12) -0.009(11) 0.027(10) -0.013(9)
P5 0.082(4) 0.157(7) 0.106(5) -0.025(5) 0.032(4) -0.029(4)
Fe1 0.0479(12) 0.0555(14) 0.0441(12) -0.0149(11) 0.0096(10) 0.0049(11)
Fe2 0.0931(18) 0.100(2) 0.0414(13) 0.0149(13) 0.0384(12) 0.0278(16)
Fe3 0.234(4) 0.146(3) 0.138(3) 0.105(3) 0.139(3) 0.108(3)
Fe4 0.153(3) 0.122(3) 0.0662(16) -0.0456(18) 0.0547(18) -0.091(2)

loop_
_atom_type_symbol
_atom_type_description
_atom_type_scat_dispersion_real
_atom_type_scat_dispersion_imag
_atom_type_scat_source
C C 0.0033 0.0016 'International Tables Vol C Tables 4.2.6.8 and 6.1.1.4'
H H 0.0000 0.0000 'International Tables Vol C Tables 4.2.6.8 and 6.1.1.4'
N N 0.0061 0.0033 'International Tables Vol C Tables 4.2.6.8 and 6.1.1.4'
O O 0.0106 0.0060 'International Tables Vol C Tables 4.2.6.8 and 6.1.1.4'
F F 0.0171 0.0103 'International Tables Vol C Tables 4.2.6.8 and 6.1.1.4'
P P 0.1023 0.0942 'International Tables Vol C Tables 4.2.6.8 and 6.1.1.4'
Fe Fe 0.3463 0.8444 'International Tables Vol C Tables 4.2.6.8 and 6.1.1.4'

loop_
_geom_angle_atom_site_label_1
_geom_angle_atom_site_label_2
_geom_angle_atom_site_label_3
_geom_angle
C5 C1 N1 118.2(16)
C5 C1 C6 128.2(17)
N1 C1 C6 113.4(16)
C3 C2 N1 125.8(15)
C3 C2 H2 117.1
N1 C2 H2 117.1
C2 C3 C4 117.9(16)
C2 C3 H3 121.0
C4 C3 H3 121.0
C5 C4 C3 114.3(17)
C5 C4 H4 122.9
C3 C4 H4 122.9
C1 C5 C4 125.7(17)
C1 C5 H5 117.2
C4 C5 H5 117.2
N2 C6 C1 120.6(14)
N2 C6 H6 119.7
C1 C6 H6 119.7
C8 C7 C12 117.2(13)
C8 C7 N2 122.8(13)
C12 C7 N2 119.9(12)
C7 C8 C9 120.0(14)
C7 C8 H8 120.0
C9 C8 H8 120.0
C10 C9 C8 121.7(13)
C10 C9 H9 119.1
C8 C9 H9 119.1
C9 C10 C11 117.1(13)
C9 C10 C13 121.0(13)
C11 C10 C13 121.5(13)
C12 C11 C10 121.3(14)
C12 C11 H11 119.3
C10 C11 H11 119.3
C11 C12 C7 122.6(14)
C11 C12 H12 118.7
C7 C12 H12 118.7
O1 C13 C14 115.2(13)
O1 C13 C10 110.3(14)
C14 C13 C10 115.2(13)
O1 C13 C26 108.3(13)
C14 C13 C26 104.1(15)
C10 C13 C26 102.5(12)
C19 C14 C13 134.4(17)
C19 C14 C15 113.8(15)
C13 C14 C15 111.6(17)
C16 C15 C14 121.3(16)
C16 C15 H15 119.3
C14 C15 H15 119.3
C15 C16 C17 117.1(14)
C15 C16 H16 121.4
C17 C16 H16 121.4
C18 C17 C16 121.9(16)
C18 C17 N3 119(2)
C16 C17 N3 119.2(17)
C19 C18 C17 119(2)
C19 C18 H18 120.3
C17 C18 H18 120.3
C18 C19 C14 126(2)
C18 C19 H19 116.9
C14 C19 H19 116.9
N3 C20 C21 115.8(16)
N3 C20 H20 122.1
C21 C20 H20 122.1
C20 C21 N4 115.8(11)
C20 C21 C25 123.3(11)
N4 C21 C25 120.0
C21 N4 C22 120.0
C21 N4 Fe2 113.3(5)
C22 N4 Fe2 126.7(5)
C23 C22 N4 120.0
C23 C22 H22 120.0
N4 C22 H22 120.0
C24 C23 C22 120.0
C24 C23 H23 120.0
C22 C23 H23 120.0
C23 C24 C25 120.0
C23 C24 H24 120.0
C25 C24 H24 120.0
C24 C25 C21 120.0
C24 C25 H25 120.0
C21 C25 H25 120.0
C31 C26 C27 119.4(17)
C31 C26 C13 128.3(15)
C27 C26 C13 112.1(15)
C28 C27 C26 116.6(17)
C28 C27 H27 121.7
C26 C27 H27 121.7
C29 C28 C27 122.0(16)
C29 C28 H28 119.0
C27 C28 H28 119.0
C28 C29 C30 120.3(16)
C28 C29 N5 121.8(15)
C30 C29 N5 117.8(16)
C31 C30 C29 117.4(17)
C31 C30 H30 121.3
C29 C30 H30 121.3
C26 C31 C30 124.1(17)
C26 C31 H31 117.9
C30 C31 H31 117.9
C33 C32 N5 119(2)
C33 C32 H32 120.6
N5 C32 H32 120.6
C32 C33 N6 114.3(15)
C32 C33 C37 125.6(15)
N6 C33 C37 120.0
C34 N6 C33 120.0
C34 N6 Fe3 129.3(7)
C33 N6 Fe3 110.6(7)
N6 C34 C35 120.0
N6 C34 H34 120.0
C35 C34 H34 120.0
C36 C35 C34 120.0
C36 C35 H35 120.0
C34 C35 H35 120.0
C35 C36 C37 120.0
C35 C36 H36 120.0
C37 C36 H36 120.0
C36 C37 C33 120.0
C36 C37 H37 120.0
C33 C37 H37 120.0
C43 C38 C42 128.8(15)
C43 C38 N7 113.7(13)
C42 C38 N7 117.5(14)
N7 C39 C40 124.1(15)
N7 C39 H39 117.9
C40 C39 H39 117.9
C39 C40 C41 117.4(14)
C39 C40 H40 121.3
C41 C40 H40 121.3
C42 C41 C40 117.1(13)
C42 C41 H41 121.5
C40 C41 H41 121.5
C41 C42 C38 124.0(16)
C41 C42 H42 118.0
C38 C42 H42 118.0
N8 C43 C38 119.8(15)
N8 C43 H43 120.1
C38 C43 H43 120.1
C49 C44 C45 122.6(13)
C49 C44 N8 122.7(13)
C45 C44 N8 114.6(11)
C46 C45 C44 115.6(12)
C46 C45 H45 122.2
C44 C45 H45 122.2
C45 C46 C47 122.2(13)
C45 C46 H46 118.9
C47 C46 H46 118.9
C48 C47 C46 118.0(12)
C48 C47 C50 120.8(12)
C46 C47 C50 121.1(13)
C47 C48 C49 122.9(13)
C47 C48 H48 118.6
C49 C48 H48 118.6
C44 C49 C48 118.5(14)
C44 C49 H49 120.8
C48 C49 H49 120.8
O2 C50 C63 111.3(12)
O2 C50 C51 108.6(12)
C63 C50 C51 113.2(13)
O2 C50 C47 104.0(11)
C63 C50 C47 108.9(12)
C51 C50 C47 110.5(11)
C52 C51 C56 116.9(13)
C52 C51 C50 125.1(12)
C56 C51 C50 117.9(12)
C53 C52 C51 122.4(13)
C53 C52 H52 118.8
C51 C52 H52 118.8
C52 C53 C54 122.1(14)
C52 C53 H53 118.9
C54 C53 H53 118.9
C53 C54 C55 118.5(13)
C53 C54 N9 121.8(12)
C55 C54 N9 119.7(11)
C56 C55 C54 117.6(12)
C56 C55 H55 121.2
C54 C55 H55 121.2
C55 C56 C51 122.4(13)
C55 C56 H56 118.8
C51 C56 H56 118.8
N9 C57 C58 116.3(17)
N9 C57 H57 121.9
C58 C57 H57 121.9
N10 C58 C62 120.0
N10 C58 C57 115.5(13)
C62 C58 C57 124.5(13)
C59 N10 C58 120.0
C59 N10 Fe2 128.9(7)
C58 N10 Fe2 110.9(7)
C60 C59 N10 120.0
C60 C59 H59 120.0
N10 C59 H59 120.0
C59 C60 C61 120.0
C59 C60 H60 120.0
C61 C60 H60 120.0
C60 C61 C62 120.0
C60 C61 H61 120.0
C62 C61 H61 120.0
C61 C62 C58 120.0
C61 C62 H62 120.0
C58 C62 H62 120.0
C64 C63 C68 119.5(15)
C64 C63 C50 119.8(16)
C68 C63 C50 120.6(16)
C65 C64 C63 117.8(17)
C65 C64 H64 121.1
C63 C64 H64 121.1
C64 C65 C66 124.4(17)
C64 C65 H65 117.8
C66 C65 H65 117.8
N11 C66 C65 123.5(17)
N11 C66 C67 118.4(16)
C65 C66 C67 118.1(15)
C68 C67 C66 117.1(16)
C68 C67 H67 121.4
C66 C67 H67 121.4
C67 C68 C63 123.0(17)
C67 C68 H68 118.5
C63 C68 H68 118.5
N11 C69 C70 121.0(18)
N11 C69 H69 119.5
C70 C69 H69 119.5
C69 C70 N12 110.1(12)
C69 C70 C74 129.1(12)
N12 C70 C74 120.0
C71 N12 C70 120.0
C71 N12 Fe4 122.4(7)
C70 N12 Fe4 117.2(7)
N12 C71 C72 120.0
N12 C71 H71 120.0
C72 C71 H71 120.0
C73 C72 C71 120.0
C73 C72 H72 120.0
C71 C72 H72 120.0
C72 C73 C74 120.0
C72 C73 H73 120.0
C74 C73 H73 120.0
C73 C74 C70 120.0
C73 C74 H74 120.0
C70 C74 H74 120.0
C78 C148 N13 122.1(16)
C78 C148 C79 128.3(18)
N13 C148 C79 109.6(14)
N13 C75 C76 124.6(17)
N13 C75 H75 117.7
C76 C75 H75 117.7
C77 C76 C75 117.2(17)
C77 C76 H76 121.4
C75 C76 H76 121.4
C76 C77 C78 117.9(16)
C76 C77 H77 121.0
C78 C77 H77 121.0
C148 C78 C77 120.8(17)
C148 C78 H78 119.6
C77 C78 H78 119.6
N14 C79 C148 121.3(16)
N14 C79 H79 119.3
C148 C79 H79 119.3
C81 C80 C85 122.0(16)
C81 C80 N14 119.4(14)
C85 C80 N14 118.6(14)
C82 C81 C80 118.1(16)
C82 C81 H81 120.9
C80 C81 H81 120.9
C81 C82 C83 123.9(15)
C81 C82 H82 118.1
C83 C82 H82 118.1
C82 C83 C84 114.4(14)
C82 C83 C86 124.6(14)
C84 C83 C86 121.0(14)
C85 C84 C83 120.5(15)
C85 C84 H84 119.7
C83 C84 H84 119.7
C84 C85 C80 120.6(16)
C84 C85 H85 119.7
C80 C85 H85 119.7
O3 C86 C83 110.4(13)
O3 C86 C87 112.6(14)
C83 C86 C87 112.8(15)
O3 C86 C99 97.3(12)
C83 C86 C99 111.1(14)
C87 C86 C99 111.7(15)
C88 C87 C86 120.0(16)
C88 C87 C92 119.4(18)
C86 C87 C92 120.7(14)
C89 C88 C87 122.1(19)
C89 C88 H88 119.0
C87 C88 H88 119.0
C88 C89 C90 122.9(17)
C88 C89 H89 118.5
C90 C89 H89 118.5
N15 C90 C91 117.8(18)
N15 C90 C89 126.3(17)
C91 C90 C89 115.6(18)
C92 C91 C90 124.4(18)
C92 C91 H91 117.8
C90 C91 H91 117.8
C91 C92 C87 114.9(16)
C91 C92 H92 122.6
C87 C92 H92 122.6
N15 C93 C94 127(2)
N15 C93 H93 116.6
C94 C93 H93 116.6
C93 C94 N16 105.3(19)
C93 C94 C98 133.8(18)
N16 C94 C98 120.0
C95 N16 C94 120.0
C95 N16 Fe3 122.7(14)
C94 N16 Fe3 117.3(14)
C96 C95 N16 120.0
C96 C95 H95 120.0
N16 C95 H95 120.0
C95 C96 C97 120.0
C95 C96 H96 120.0
C97 C96 H96 120.0
C96 C97 C98 120.0
C96 C97 H97 120.0
C98 C97 H97 120.0
C97 C98 C94 120.0
C97 C98 H98 120.0
C94 C98 H98 120.0
C104 C99 C100 116.9(16)
C104 C99 C86 124.6(14)
C100 C99 C86 118.3(14)
C101 C100 C99 120.8(16)
C101 C100 H100 119.6
C99 C100 H100 119.6
C100 C101 C102 120.4(15)
C100 C101 H101 119.8
C102 C101 H101 119.8
C101 C102 C103 116.2(15)
C101 C102 N17 121.0(14)
C103 C102 N17 122.8(15)
C104 C103 C102 119.3(16)
C104 C103 H103 120.3
C102 C103 H103 120.3
C99 C104 C103 124.8(16)
C99 C104 H104 117.6
C103 C104 H104 117.6
N17 C105 C106 122(2)
N17 C105 H105 119.0
C106 C105 H105 119.0
N18 C106 C110 120.0
N18 C106 C105 114.0(15)
C110 C106 C105 126.0(15)
C107 N18 C106 120.0
C107 N18 Fe4 129.7(7)
C106 N18 Fe4 110.3(7)
C108 C107 N18 120.0
C108 C107 H107 120.0
N18 C107 H107 120.0
C107 C108 C109 120.0
C107 C108 H108 120.0
C109 C108 H108 120.0
C110 C109 C108 120.0
C110 C109 H109 120.0
C108 C109 H109 120.0
C109 C110 C106 120.0
C109 C110 H110 120.0
C106 C110 H110 120.0
C116 C111 N19 113.8(13)
C116 C111 C115 126.2(13)
N19 C111 C115 120.0
C111 N19 C112 120.0
C111 N19 Fe2 113.1(7)
C112 N19 Fe2 126.6(7)
N19 C112 C113 120.0
N19 C112 H112 120.0
C113 C112 H112 120.0
C112 C113 C114 120.0
C112 C113 H113 120.0
C114 C113 H113 120.0
C115 C114 C113 120.0
C115 C114 H114 120.0
C113 C114 H114 120.0
C114 C115 C111 120.0
C114 C115 H115 120.0
C111 C115 H115 120.0
N20 C116 C111 118(2)
N20 C116 H116 121.2
C111 C116 H116 121.2
C122 C117 N20 125.0(17)
C122 C117 C118 117.5(17)
N20 C117 C118 116.8(19)
C119 C118 C117 120.5(18)
C119 C118 H118 119.7
C117 C118 H118 119.7
C118 C119 C120 122.3(19)
C118 C119 H119 118.8
C120 C119 H119 118.8
C121 C120 C123 126.8(19)
C121 C120 C119 112.7(18)
C123 C120 C119 121(2)
C122 C121 C120 126.8(19)
C122 C121 H121 116.6
C120 C121 H121 116.6
C121 C122 C117 120(2)
C121 C122 H122 120.0
C117 C122 H122 120.0
O4 C123 C136 116(2)
O4 C123 C120 104.9(17)
C136 C123 C120 113(2)
O4 C123 C124 101(2)
C136 C123 C124 111.6(16)
C120 C123 C124 108.9(19)
C125 C124 C129 120.0
C125 C124 C123 123.8(12)
C129 C124 C123 116.2(12)
C124 C125 C126 120.0
C124 C125 H125 120.0
C126 C125 H125 120.0
C127 C126 C125 120.0
C127 C126 H126 120.0
C125 C126 H126 120.0
C128 C127 C126 120.0
C128 C127 N21 120.5(13)
C126 C127 N21 119.4(13)
C127 C128 C129 120.0
C127 C128 H128 120.0
C129 C128 H128 120.0
C128 C129 C124 120.0
C128 C129 H129 120.0
C124 C129 H129 120.0
N21 C130 C131 118(2)
N21 C130 H130 121.0
C131 C130 H130 121.0
C132 N22 C131 120.0
C132 N22 Fe3 124.0(9)
C131 N22 Fe3 115.8(9)
N22 C132 C133 120.0
N22 C132 H132 120.0
C133 C132 H132 120.0
C134 C133 C132 120.0
C134 C133 H133 120.0
C132 C133 H133 120.0
C133 C134 C135 120.0
C133 C134 H134 120.0
C135 C134 H134 120.0
C134 C135 C131 120.0
C134 C135 H135 120.0
C131 C135 H135 120.0
C135 C131 N22 120.0
C135 C131 C130 130.1(15)
N22 C131 C130 109.8(15)
C141 C136 C137 122(2)
C141 C136 C123 114.2(19)
C137 C136 C123 123(2)
C138 C137 C136 119(2)
C138 C137 H137 120.4
C136 C137 H137 120.4
C137 C138 C139 129(2)
C137 C138 H138 115.7
C139 C138 H138 115.7
C140 C139 C138 108(2)
C140 C139 N23 120.7(18)
C138 C139 N23 131.4(17)
C141 C140 C139 121(2)
C141 C140 H140 119.4
C139 C140 H140 119.4
C136 C141 C140 120(2)
C136 C141 H141 120.1
C140 C141 H141 120.1
N23 C142 C143 111.7(14)
N23 C142 H142 124.1
C143 C142 H142 124.1
C142 C143 N24 109.8(9)
C142 C143 C147 130.1(9)
N24 C143 C147 120.0
C144 N24 C143 120.0
C144 N24 Fe4 121.9(8)
C143 N24 Fe4 118.1(8)
C145 C144 N24 120.0
C145 C144 H144 120.0
N24 C144 H144 120.0
C144 C145 C146 120.0
C144 C145 H145 120.0
C146 C145 H145 120.0
C147 C146 C145 120.0
C147 C146 H146 120.0
C145 C146 H146 120.0
C146 C147 C143 120.0
C146 C147 H147 120.0
C143 C147 H147 120.0
C2 N1 C1 117.4(14)
C2 N1 Fe1 128.9(12)
C1 N1 Fe1 113.7(11)
C6 N2 C7 121.7(14)
C6 N2 Fe1 113.0(11)
C7 N2 Fe1 125.3(12)
C20 N3 C17 120.8(13)
C20 N3 Fe2 114.3(10)
C17 N3 Fe2 124.7(11)
C32 N5 C29 111.3(19)
C32 N5 Fe3 114.4(14)
C29 N5 Fe3 133.9(12)
C39 N7 C38 119.8(13)
C39 N7 Fe1 129.6(11)
C38 N7 Fe1 110.6(10)
C43 N8 C44 117.2(12)
C43 N8 Fe1 114.2(9)
C44 N8 Fe1 128.6(9)
C57 N9 C54 116.2(14)
C57 N9 Fe2 115.7(12)
C54 N9 Fe2 127.9(13)
C69 N11 C66 119.1(15)
C69 N11 Fe4 112.6(13)
C66 N11 Fe4 128.2(10)
C75 N13 C148 117.2(13)
C75 N13 Fe1 126.8(13)
C148 N13 Fe1 116.0(11)
C79 N14 C80 116.1(15)
C79 N14 Fe1 112.3(12)
C80 N14 Fe1 131.6(10)
C93 N15 C90 115(3)
C93 N15 Fe3 111.7(18)
C90 N15 Fe3 132.6(17)
C105 N17 C102 123(2)
C105 N17 Fe4 113.6(16)
C102 N17 Fe4 123.4(16)
C116 N20 C117 116.0(16)
C116 N20 Fe2 113.9(13)
C117 N20 Fe2 129.6(10)
C130 N21 C127 116.8(18)
C130 N21 Fe3 115(2)
C127 N21 Fe3 128.0(15)
C142 N23 C139 103.7(18)
C142 N23 Fe4 124.0(15)
C139 N23 Fe4 131.9(10)
C13 O1 H1 109.5
C50 O2 H2A 109.5
C86 O3 H3A 109.5
C123 O4 H4A 109.5
P4 F25 P4A 28.7(8)
P4A F26 P4 25.1(8)
P4A F27 P4 3.6(18)
P4 F28 P4A 6.0(18)
P4 F29 P4A 26.1(8)
P4A F30 P4 27.0(8)
F5 P1 F2 92.8(8)
F5 P1 F4 92.0(7)
F2 P1 F4 89.7(7)
F5 P1 F1 90.9(7)
F2 P1 F1 174.8(7)
F4 P1 F1 93.8(7)
F5 P1 F3 179.5(7)
F2 P1 F3 86.9(7)
F4 P1 F3 87.5(7)
F1 P1 F3 89.4(7)
F5 P1 F6 87.6(7)
F2 P1 F6 90.6(7)
F4 P1 F6 179.5(7)
F1 P1 F6 85.9(6)
F3 P1 F6 92.9(7)
F7 P2 F9 91.7(10)
F7 P2 F10 85.1(10)
F9 P2 F10 83.1(9)
F7 P2 F12 87.0(10)
F9 P2 F12 95.2(10)
F10 P2 F12 171.9(12)
F7 P2 F8 178.8(10)
F9 P2 F8 89.4(10)
F10 P2 F8 94.9(10)
F12 P2 F8 93.0(9)
F7 P2 F11 90.3(10)
F9 P2 F11 175.8(11)
F10 P2 F11 93.3(10)
F12 P2 F11 88.6(9)
F8 P2 F11 88.5(10)
F18 P3 F14 90.4(11)
F18 P3 F16 88.4(12)
F14 P3 F16 94.1(11)
F18 P3 F13 88.0(11)
F14 P3 F13 171.6(14)
F16 P3 F13 94.1(12)
F18 P3 F17 171.4(13)
F14 P3 F17 86.9(11)
F16 P3 F17 83.6(12)
F13 P3 F17 95.7(10)
F18 P3 F15 92.4(13)
F14 P3 F15 78.4(11)
F16 P3 F15 172.5(11)
F13 P3 F15 93.4(11)
F17 P3 F15 95.0(12)
F28 P4 F25 112.2(19)
F28 P4 F30 93.1(19)
F25 P4 F30 89.4(17)
F28 P4 F29 113(2)
F25 P4 F29 87.1(17)
F30 P4 F29 152.5(18)
F28 P4 F26 108.0(19)
F25 P4 F26 139.2(19)
F30 P4 F26 81.1(15)
F29 P4 F26 83.8(14)
F28 P4 F27 169(2)
F25 P4 F27 74.0(14)
F30 P4 F27 77.3(14)
F29 P4 F27 75.6(14)
F26 P4 F27 65.1(12)
F27 P4A F26 93.5(17)
F27 P4A F25 99.3(18)
F26 P4A F25 167.1(19)
F27 P4A F30 105.5(18)
F26 P4A F30 89.5(14)
F25 P4A F30 88.5(14)
F27 P4A F29 100.1(16)
F26 P4A F29 91.1(14)
F25 P4A F29 85.2(13)
F30 P4A F29 154.3(17)
F27 P4A F28 176(2)
F26 P4A F28 87.7(14)
F25 P4A F28 79.6(13)
F30 P4A F28 70.8(12)
F29 P4A F28 83.5(12)
F21 P5 F24 87.0(13)
F21 P5 F20 97.7(12)
F24 P5 F20 95.6(13)
F21 P5 F19 88.3(11)
F24 P5 F19 80.5(12)
F20 P5 F19 172.7(13)
F21 P5 F22 172.6(13)
F24 P5 F22 86.9(12)
F20 P5 F22 87.2(10)
F19 P5 F22 86.4(10)
F21 P5 F23 104.2(13)
F24 P5 F23 164.8(12)
F20 P5 F23 93.1(11)
F19 P5 F23 89.4(12)
F22 P5 F23 81.0(11)
N8 Fe1 N14 95.2(5)
N8 Fe1 N7 81.7(5)
N14 Fe1 N7 87.4(5)
N8 Fe1 N1 90.5(4)
N14 Fe1 N1 174.0(5)
N7 Fe1 N1 95.0(6)
N8 Fe1 N13 173.3(5)
N14 Fe1 N13 80.7(6)
N7 Fe1 N13 92.7(5)
N1 Fe1 N13 93.7(6)
N8 Fe1 N2 95.5(4)
N14 Fe1 N2 98.8(6)
N7 Fe1 N2 173.4(6)
N1 Fe1 N2 79.0(6)
N13 Fe1 N2 90.5(4)
N20 Fe2 N10 176.0(5)
N20 Fe2 N4 88.3(5)
N10 Fe2 N4 92.5(5)
N20 Fe2 N9 98.2(6)
N10 Fe2 N9 81.3(6)
N4 Fe2 N9 172.8(6)
N20 Fe2 N19 81.4(5)
N10 Fe2 N19 94.7(5)
N4 Fe2 N19 93.2(4)
N9 Fe2 N19 90.8(5)
N20 Fe2 N3 94.2(6)
N10 Fe2 N3 89.7(5)
N4 Fe2 N3 79.5(5)
N9 Fe2 N3 96.8(5)
N19 Fe2 N3 171.7(6)
N5 Fe3 N21 96.7(7)
N5 Fe3 N6 81.8(6)
N21 Fe3 N6 175.7(10)
N5 Fe3 N15 91.9(8)
N21 Fe3 N15 95.6(11)
N6 Fe3 N15 88.5(8)
N5 Fe3 N22 91.9(8)
N21 Fe3 N22 81.1(9)
N6 Fe3 N22 94.8(6)
N15 Fe3 N22 175.2(9)
N5 Fe3 N16 168.6(9)
N21 Fe3 N16 87.9(7)
N6 Fe3 N16 94.3(7)
N15 Fe3 N16 77.2(9)
N22 Fe3 N16 99.1(9)
N23 Fe4 N24 76.3(7)
N23 Fe4 N12 90.9(7)
N24 Fe4 N12 96.0(5)
N23 Fe4 N11 96.6(7)
N24 Fe4 N11 171.4(8)
N12 Fe4 N11 79.0(6)
N23 Fe4 N18 172.7(6)
N24 Fe4 N18 96.4(6)
N12 Fe4 N18 90.6(7)
N11 Fe4 N18 90.8(6)
N23 Fe4 N17 99.0(8)
N24 Fe4 N17 90.3(5)
N12 Fe4 N17 169.3(8)
N11 Fe4 N17 95.7(6)
N18 Fe4 N17 80.1(7)

loop_
_geom_bond_atom_site_label_1
_geom_bond_atom_site_label_2
_geom_bond_distance
C1 C5 1.35(2)
C1 N1 1.363(18)
C1 C6 1.39(2)
C2 C3 1.33(2)
C2 N1 1.33(2)
C2 H2 0.9500
C3 C4 1.43(2)
C3 H3 0.9500
C4 C5 1.35(2)
C4 H4 0.9500
C5 H5 0.9500
C6 N2 1.231(17)
C6 H6 0.9500
C7 C8 1.375(19)
C7 C12 1.42(2)
C7 N2 1.426(19)
C8 C9 1.399(19)
C8 H8 0.9500
C9 C10 1.356(19)
C9 H9 0.9500
C10 C11 1.430(19)
C10 C13 1.56(2)
C11 C12 1.290(19)
C11 H11 0.9500
C12 H12 0.9500
C13 O1 1.377(19)
C13 C14 1.45(2)
C13 C26 1.65(3)
C14 C19 1.34(2)
C14 C15 1.47(2)
C15 C16 1.37(2)
C15 H15 0.9500
C16 C17 1.38(2)
C16 H16 0.9500
C17 C18 1.35(3)
C17 N3 1.48(2)
C18 C19 1.31(2)
C18 H18 0.9500
C19 H19 0.9500
C20 N3 1.33(2)
C20 C21 1.367(17)
C20 H20 0.9500
C21 N4 1.3900
C21 C25 1.3900
N4 C22 1.3900
N4 Fe2 1.991(8)
C22 C23 1.3900
C22 H22 0.9500
C23 C24 1.3900
C23 H23 0.9500
C24 C25 1.3900
C24 H24 0.9500
C25 H25 0.9500
C26 C31 1.28(2)
C26 C27 1.51(2)
C27 C28 1.38(2)
C27 H27 0.9500
C28 C29 1.37(2)
C28 H28 0.9500
C29 C30 1.42(2)
C29 N5 1.49(2)
C30 C31 1.41(2)
C30 H30 0.9500
C31 H31 0.9500
C32 C33 1.29(2)
C32 N5 1.37(2)
C32 H32 0.9500
C33 N6 1.3900
C33 C37 1.3900
N6 C34 1.3900
N6 Fe3 2.007(8)
C34 C35 1.3900
C34 H34 0.9500
C35 C36 1.3900
C35 H35 0.9500
C36 C37 1.3900
C36 H36 0.9500
C37 H37 0.9500
C38 C43 1.36(2)
C38 C42 1.36(2)
C38 N7 1.417(19)
C39 N7 1.290(18)
C39 C40 1.381(19)
C39 H39 0.9500
C40 C41 1.44(2)
C40 H40 0.9500
C41 C42 1.35(2)
C41 H41 0.9500
C42 H42 0.9500
C43 N8 1.275(15)
C43 H43 0.9500
C44 C49 1.318(17)
C44 C45 1.448(19)
C44 N8 1.488(17)
C45 C46 1.375(18)
C45 H45 0.9500
C46 C47 1.408(18)
C46 H46 0.9500
C47 C48 1.334(18)
C47 C50 1.583(19)
C48 C49 1.400(18)
C48 H48 0.9500
C49 H49 0.9500
C50 O2 1.403(17)
C50 C63 1.50(2)
C50 C51 1.57(2)
C51 C52 1.355(18)
C51 C56 1.397(17)
C52 C53 1.296(18)
C52 H52 0.9500
C53 C54 1.384(18)
C53 H53 0.9500
C54 C55 1.394(18)
C54 N9 1.424(18)
C55 C56 1.363(18)
C55 H55 0.9500
C56 H56 0.9500
C57 N9 1.240(19)
C57 C58 1.435(16)
C57 H57 0.9500
C58 N10 1.3900
C58 C62 1.3900
N10 C59 1.3900
N10 Fe2 1.978(10)
C59 C60 1.3900
C59 H59 0.9500
C60 C61 1.3900
C60 H60 0.9500
C61 C62 1.3900
C61 H61 0.9500
C62 H62 0.9500
C63 C64 1.39(2)
C63 C68 1.40(2)
C64 C65 1.353(19)
C64 H64 0.9500
C65 C66 1.40(2)
C65 H65 0.9500
C66 N11 1.397(19)
C66 C67 1.42(2)
C67 C68 1.379(19)
C67 H67 0.9500
C68 H68 0.9500
C69 N11 1.32(2)
C69 C70 1.38(2)
C69 H69 0.9500
C70 N12 1.3900
C70 C74 1.3900
N12 C71 1.3900
N12 Fe4 1.975(9)
C71 C72 1.3900
C71 H71 0.9500
C72 C73 1.3900
C72 H72 0.9500
C73 C74 1.3900
C73 H73 0.9500
C74 H74 0.9500
C148 C78 1.30(2)
C148 N13 1.358(17)
C148 C79 1.43(2)
C75 N13 1.300(19)
C75 C76 1.39(2)
C75 H75 0.9500
C76 C77 1.35(2)
C76 H76 0.9500
C77 C78 1.41(2)
C77 H77 0.9500
C78 H78 0.9500
C79 N14 1.335(18)
C79 H79 0.9500
C80 C81 1.35(2)
C80 C85 1.38(2)
C80 N14 1.453(19)
C81 C82 1.345(19)
C81 H81 0.9500
C82 C83 1.38(2)
C82 H82 0.9500
C83 C84 1.47(2)
C83 C86 1.47(2)
C84 C85 1.301(19)
C84 H84 0.9500
C85 H85 0.9500
C86 O3 1.470(18)
C86 C87 1.49(2)
C86 C99 1.69(2)
C87 C88 1.32(2)
C87 C92 1.51(2)
C88 C89 1.22(2)
C88 H88 0.9500
C89 C90 1.41(2)
C89 H89 0.9500
C90 N15 1.40(3)
C90 C91 1.40(2)
C91 C92 1.25(2)
C91 H91 0.9500
C92 H92 0.9500
C93 N15 1.336(10)
C93 C94 1.38(3)
C93 H93 0.9500
C94 N16 1.3900
C94 C98 1.3900
N16 C95 1.3900
N16 Fe3 2.120(15)
C95 C96 1.3900
C95 H95 0.9500
C96 C97 1.3900
C96 H96 0.9500
C97 C98 1.3900
C97 H97 0.9500
C98 H98 0.9500
C99 C104 1.29(2)
C99 C100 1.39(2)
C100 C101 1.31(2)
C100 H100 0.9500
C101 C102 1.38(2)
C101 H101 0.9500
C102 C103 1.40(2)
C102 N17 1.45(2)
C103 C104 1.31(2)
C103 H103 0.9500
C104 H104 0.9500
C105 N17 1.18(3)
C105 C106 1.41(2)
C105 H105 0.9500
C106 N18 1.3900
C106 C110 1.3900
N18 C107 1.3900
N18 Fe4 2.024(12)
C107 C108 1.3900
C107 H107 0.9500
C108 C109 1.3900
C108 H108 0.9500
C109 C110 1.3900
C109 H109 0.9500
C110 H110 0.9500
C111 C116 1.39(2)
C111 N19 1.3900
C111 C115 1.3900
N19 C112 1.3900
N19 Fe2 2.005(8)
C112 C113 1.3900
C112 H112 0.9500
C113 C114 1.3900
C113 H113 0.9500
C114 C115 1.3900
C114 H114 0.9500
C115 H115 0.9500
C116 N20 1.36(2)
C116 H116 0.9500
C117 C122 1.39(3)
C117 N20 1.41(2)
C117 C118 1.46(2)
C118 C119 1.32(2)
C118 H118 0.9500
C119 C120 1.50(2)
C119 H119 0.9500
C120 C121 1.37(3)
C120 C123 1.50(3)
C121 C122 1.35(3)
C121 H121 0.9500
C122 H122 0.9500
C123 O4 1.42(2)
C123 C136 1.49(3)
C123 C124 1.57(3)
C124 C125 1.3900
C124 C129 1.3900
C125 C126 1.3900
C125 H125 0.9500
C126 C127 1.3900
C126 H126 0.9500
C127 C128 1.3900
C127 N21 1.48(3)
C128 C129 1.3900
C128 H128 0.9500
C129 H129 0.9500
C130 N21 1.34(3)
C130 C131 1.50(3)
C130 H130 0.9500
N22 C132 1.3900
N22 C131 1.3900
N22 Fe3 2.031(15)
C132 C133 1.3900
C132 H132 0.9500
C133 C134 1.3900
C133 H133 0.9500
C134 C135 1.3900
C134 H134 0.9500
C135 C131 1.3900
C135 H135 0.9500
C136 C141 1.34(3)
C136 C137 1.35(3)
C137 C138 1.26(3)
C137 H137 0.9500
C138 C139 1.51(3)
C138 H138 0.9500
C139 C140 1.48(3)
C139 N23 1.52(3)
C140 C141 1.43(3)
C140 H140 0.9500
C141 H141 0.9500
C142 N23 1.334(9)
C142 C143 1.37(2)
C142 H142 0.9500
C143 N24 1.3900
C143 C147 1.3900
N24 C144 1.3900
N24 Fe4 1.948(8)
C144 C145 1.3900
C144 H144 0.9500
C145 C146 1.3900
C145 H145 0.9500
C146 C147 1.3900
C146 H146 0.9500
C147 H147 0.9500
N1 Fe1 1.987(13)
N2 Fe1 2.047(12)
N3 Fe2 2.026(11)
N5 Fe3 1.85(2)
N7 Fe1 1.981(12)
N8 Fe1 1.949(10)
N9 Fe2 1.999(13)
N11 Fe4 2.022(13)
N13 Fe1 2.026(11)
N14 Fe1 1.970(14)
N15 Fe3 2.01(3)
N17 Fe4 2.041(18)
N20 Fe2 1.957(15)
N21 Fe3 1.971(18)
N23 Fe4 1.83(2)
O1 H1 0.8400
O2 H2A 0.8400
O3 H3A 0.8400
O4 H4A 0.8400
F1 P1 1.581(13)
F2 P1 1.544(13)
F3 P1 1.629(14)
F4 P1 1.555(13)
F5 P1 1.527(15)
F6 P1 1.642(13)
F7 P2 1.529(18)
F8 P2 1.610(18)
F9 P2 1.533(18)
F10 P2 1.535(18)
F11 P2 1.656(19)
F12 P2 1.601(18)
F13 P3 1.582(19)
F14 P3 1.57(2)
F15 P3 1.71(3)
F16 P3 1.58(3)
F17 P3 1.60(2)
F18 P3 1.43(2)
F19 P5 1.53(2)
F20 P5 1.52(2)
F21 P5 1.40(2)
F22 P5 1.54(2)
F23 P5 1.67(3)
F24 P5 1.45(3)
F25 P4 1.48(3)
F25 P4A 1.53(3)
F26 P4A 1.52(3)
F26 P4 1.75(3)
F27 P4A 1.18(2)
F27 P4 1.92(3)
F28 P4 1.27(3)
F28 P4A 2.00(3)
F29 P4 1.65(3)
F29 P4A 1.66(3)
F30 P4A 1.58(3)
F30 P4 1.61(3)

loop_
_geom_torsion_atom_site_label_1
_geom_torsion_atom_site_label_2
_geom_torsion_atom_site_label_3
_geom_torsion_atom_site_label_4
_geom_torsion
N1 C2 C3 C4 -5(3)
C2 C3 C4 C5 9(3)
N1 C1 C5 C4 7(3)
C6 C1 C5 C4 -178.4(18)
C3 C4 C5 C1 -10(3)
C5 C1 C6 N2 -179.3(16)
N1 C1 C6 N2 -4(2)
C12 C7 C8 C9 1(2)
N2 C7 C8 C9 -175.9(14)
C7 C8 C9 C10 -1(2)
C8 C9 C10 C11 2(2)
C8 C9 C10 C13 174.1(14)
C9 C10 C11 C12 -4(2)
C13 C10 C11 C12 -176.1(15)
C10 C11 C12 C7 5(2)
C8 C7 C12 C11 -3(2)
N2 C7 C12 C11 173.9(15)
C9 C10 C13 O1 -41(2)
C11 C10 C13 O1 130.8(15)
C9 C10 C13 C14 -173.8(17)
C11 C10 C13 C14 -2(2)
C9 C10 C13 C26 73.9(19)
C11 C10 C13 C26 -114.0(16)
O1 C13 C14 C19 133(2)
C10 C13 C14 C19 -97(2)
C26 C13 C14 C19 15(2)
O1 C13 C14 C15 -39.9(18)
C10 C13 C14 C15 90.2(16)
C26 C13 C14 C15 -158.4(12)
C19 C14 C15 C16 5(2)
C13 C14 C15 C16 179.7(13)
C14 C15 C16 C17 -6(2)
C15 C16 C17 C18 5(3)
C15 C16 C17 N3 -172.2(13)
C16 C17 C18 C19 -4(3)
N3 C17 C18 C19 173.2(16)
C17 C18 C19 C14 4(3)
C13 C14 C19 C18 -177.1(17)
C15 C14 C19 C18 -4(3)
N3 C20 C21 N4 -13(2)
N3 C20 C21 C25 177.8(12)
C20 C21 N4 C22 -169.2(14)
C25 C21 N4 C22 0.0
C20 C21 N4 Fe2 10.5(13)
C25 C21 N4 Fe2 179.8(8)
C21 N4 C22 C23 0.0
Fe2 N4 C22 C23 -179.7(9)
N4 C22 C23 C24 0.0
C22 C23 C24 C25 0.0
C23 C24 C25 C21 0.0
C20 C21 C25 C24 168.4(15)
N4 C21 C25 C24 0.0
O1 C13 C26 C31 138.5(19)
C14 C13 C26 C31 -98(2)
C10 C13 C26 C31 22(2)
O1 C13 C26 C27 -35.4(18)
C14 C13 C26 C27 87.7(16)
C10 C13 C26 C27 -152.0(14)
C31 C26 C27 C28 0(3)
C13 C26 C27 C28 174.6(15)
C26 C27 C28 C29 -1(3)
C27 C28 C29 C30 3(3)
C27 C28 C29 N5 179.8(17)
C28 C29 C30 C31 -5(3)
N5 C29 C30 C31 178.2(17)
C27 C26 C31 C30 -2(3)
C13 C26 C31 C30 -175.8(17)
C29 C30 C31 C26 5(3)
N5 C32 C33 N6 3(2)
N5 C32 C33 C37 -175.0(13)
C32 C33 N6 C34 -177.7(15)
C37 C33 N6 C34 0.0
C32 C33 N6 Fe3 -0.7(14)
C37 C33 N6 Fe3 177.0(8)
C33 N6 C34 C35 0.0
Fe3 N6 C34 C35 -176.3(10)
N6 C34 C35 C36 0.0
C34 C35 C36 C37 0.0
C35 C36 C37 C33 0.0
C32 C33 C37 C36 177.4(17)
N6 C33 C37 C36 0.0
N7 C39 C40 C41 -4(3)
C39 C40 C41 C42 5(3)
C40 C41 C42 C38 -3(3)
C43 C38 C42 C41 -177.4(19)
N7 C38 C42 C41 0(3)
C42 C38 C43 N8 179.4(18)
N7 C38 C43 N8 2(2)
C49 C44 C45 C46 -3(2)
N8 C44 C45 C46 175.1(11)
C44 C45 C46 C47 -1.9(19)
C45 C46 C47 C48 4(2)
C45 C46 C47 C50 -177.7(12)
C46 C47 C48 C49 -2(2)
C50 C47 C48 C49 180.0(12)
C45 C44 C49 C48 5(2)
N8 C44 C49 C48 -172.7(12)
C47 C48 C49 C44 -3(2)
C48 C47 C50 O2 -34.2(17)
C46 C47 C50 O2 147.6(12)
C48 C47 C50 C63 -152.9(15)
C46 C47 C50 C63 28.8(19)
C48 C47 C50 C51 82.1(17)
C46 C47 C50 C51 -96.1(15)
O2 C50 C51 C52 135.7(15)
C63 C50 C51 C52 -100.1(17)
C47 C50 C51 C52 22(2)
O2 C50 C51 C56 -40.4(17)
C63 C50 C51 C56 83.8(17)
C47 C50 C51 C56 -153.8(13)
C56 C51 C52 C53 1(2)
C50 C51 C52 C53 -175.3(14)
C51 C52 C53 C54 0(2)
C52 C53 C54 C55 0(2)
C52 C53 C54 N9 177.6(15)
C53 C54 C55 C56 -2(2)
N9 C54 C55 C56 -179.3(14)
C54 C55 C56 C51 3(2)
C52 C51 C56 C55 -2(2)
C50 C51 C56 C55 173.9(14)
N9 C57 C58 N10 5.9(17)
N9 C57 C58 C62 -173.6(11)
C62 C58 N10 C59 0.0
C57 C58 N10 C59 -179.5(11)
C62 C58 N10 Fe2 175.8(7)
C57 C58 N10 Fe2 -3.7(10)
C58 N10 C59 C60 0.0
Fe2 N10 C59 C60 -174.9(9)
N10 C59 C60 C61 0.0
C59 C60 C61 C62 0.0
C60 C61 C62 C58 0.0
N10 C58 C62 C61 0.0
C57 C58 C62 C61 179.5(12)
O2 C50 C63 C64 -37.7(17)
C51 C50 C63 C64 -160.3(12)
C47 C50 C63 C64 76.4(16)
O2 C50 C63 C68 138.2(13)
C51 C50 C63 C68 15.5(18)
C47 C50 C63 C68 -107.8(15)
C68 C63 C64 C65 -2(2)
C50 C63 C64 C65 173.8(12)
C63 C64 C65 C66 -1(2)
C64 C65 C66 N11 -176.5(13)
C64 C65 C66 C67 4(2)
N11 C66 C67 C68 176.7(12)
C65 C66 C67 C68 -4.0(19)
C66 C67 C68 C63 1(2)
C64 C63 C68 C67 2(2)
C50 C63 C68 C67 -173.7(12)
N11 C69 C70 N12 3(3)
N11 C69 C70 C74 172.6(18)
C69 C70 N12 C71 170.3(19)
C74 C70 N12 C71 0.0
C69 C70 N12 Fe4 -2.9(17)
C74 C70 N12 Fe4 -173.2(13)
C70 N12 C71 C72 0.0
Fe4 N12 C71 C72 172.9(13)
N12 C71 C72 C73 0.0
C71 C72 C73 C74 0.0
C72 C73 C74 C70 0.0
C69 C70 C74 C73 -168(2)
N12 C70 C74 C73 0.0
N13 C75 C76 C77 -5(2)
C75 C76 C77 C78 2(2)
N13 C148 C78 C77 -3(2)
C79 C148 C78 C77 178.8(14)
C76 C77 C78 C148 2(2)
C78 C148 C79 N14 -179.1(13)
N13 C148 C79 N14 2.3(17)
C85 C80 C81 C82 -2(2)
N14 C80 C81 C82 178.8(13)
C80 C81 C82 C83 -2(2)
C81 C82 C83 C84 7(2)
C81 C82 C83 C86 -175.0(14)
C82 C83 C84 C85 -8(2)
C86 C83 C84 C85 173.3(14)
C83 C84 C85 C80 5(2)
C81 C80 C85 C84 0(2)
N14 C80 C85 C84 179.4(13)
C82 C83 C86 O3 158.6(14)
C84 C83 C86 O3 -23(2)
C82 C83 C86 C87 32(2)
C84 C83 C86 C87 -150.0(14)
C82 C83 C86 C99 -94.7(19)
C84 C83 C86 C99 83.7(16)
O3 C86 C87 C88 -32(3)
C83 C86 C87 C88 94(2)
C99 C86 C87 C88 -140.4(19)
O3 C86 C87 C92 146.1(16)
C83 C86 C87 C92 -88(2)
C99 C86 C87 C92 38(2)
C86 C87 C88 C89 172(2)
C92 C87 C88 C89 -7(3)
C87 C88 C89 C90 9(4)
C88 C89 C90 N15 171(2)
C88 C89 C90 C91 -3(3)
N15 C90 C91 C92 -179(2)
C89 C90 C91 C92 -5(3)
C90 C91 C92 C87 6(3)
C88 C87 C92 C91 -1(3)
C86 C87 C92 C91 -179.0(19)
N15 C93 C94 N16 16(3)
N15 C93 C94 C98 -176(2)
C93 C94 N16 C95 170.5(18)
C98 C94 N16 C95 0.0
C93 C94 N16 Fe3 -10.5(17)
C98 C94 N16 Fe3 179.0(11)
C94 N16 C95 C96 0.0
Fe3 N16 C95 C96 -179.0(12)
N16 C95 C96 C97 0.0
C95 C96 C97 C98 0.0
C96 C97 C98 C94 0.0
C93 C94 C98 C97 -167(2)
N16 C94 C98 C97 0.0
O3 C86 C99 C104 -34(2)
C83 C86 C99 C104 -149(2)
C87 C86 C99 C104 84(2)
O3 C86 C99 C100 139.9(18)
C83 C86 C99 C100 25(2)
C87 C86 C99 C100 -102(2)
C104 C99 C100 C101 -10(3)
C86 C99 C100 C101 175.7(19)
C99 C100 C101 C102 12(3)
C100 C101 C102 C103 -12(3)
C100 C101 C102 N17 166(2)
C101 C102 C103 C104 10(3)
N17 C102 C103 C104 -168(2)
C100 C99 C104 C103 9(3)
C86 C99 C104 C103 -177(2)
C102 C103 C104 C99 -10(4)
N17 C105 C106 N18 0(2)
N17 C105 C106 C110 -178.1(14)
C110 C106 N18 C107 0.0
C105 C106 N18 C107 -178.0(11)
C110 C106 N18 Fe4 177.4(6)
C105 C106 N18 Fe4 -0.5(10)
C106 N18 C107 C108 0.0
Fe4 N18 C107 C108 -176.9(8)
N18 C107 C108 C109 0.0
C107 C108 C109 C110 0.0
C108 C109 C110 C106 0.0
N18 C106 C110 C109 0.0
C105 C106 C110 C109 177.7(12)
C116 C111 N19 C112 -179.9(13)
C115 C111 N19 C112 0.0
C116 C111 N19 Fe2 -6.3(12)
C115 C111 N19 Fe2 173.7(8)
C111 N19 C112 C113 0.0
Fe2 N19 C112 C113 -172.7(9)
N19 C112 C113 C114 0.0
C112 C113 C114 C115 0.0
C113 C114 C115 C111 0.0
C116 C111 C115 C114 179.9(15)
N19 C111 C115 C114 0.0
N19 C111 C116 N20 5(2)
C115 C111 C116 N20 -175.1(11)
C122 C117 C118 C119 -2(3)
N20 C117 C118 C119 -172.5(16)
C117 C118 C119 C120 1(3)
C118 C119 C120 C121 -1(3)
C118 C119 C120 C123 178(2)
C123 C120 C121 C122 -176(2)
C119 C120 C121 C122 3(3)
C120 C121 C122 C117 -4(4)
N20 C117 C122 C121 173.2(18)
C118 C117 C122 C121 3(3)
C121 C120 C123 O4 155(2)
C119 C120 C123 O4 -24(3)
C121 C120 C123 C136 27(3)
C119 C120 C123 C136 -151.8(17)
C121 C120 C123 C124 -98(3)
C119 C120 C123 C124 83(2)
O4 C123 C124 C125 123.2(12)
C136 C123 C124 C125 -112.9(16)
C120 C123 C124 C125 13(2)
O4 C123 C124 C129 -57.3(18)
C136 C123 C124 C129 66.6(17)
C120 C123 C124 C129 -167.4(13)
C129 C124 C125 C126 0.0
C123 C124 C125 C126 179.5(16)
C124 C125 C126 C127 0.0
C125 C126 C127 C128 0.0
C125 C126 C127 N21 175.9(13)
C126 C127 C128 C129 0.0
N21 C127 C128 C129 -175.8(14)
C127 C128 C129 C124 0.0
C125 C124 C129 C128 0.0
C123 C124 C129 C128 -179.5(15)
C131 N22 C132 C133 0.0
Fe3 N22 C132 C133 173.9(12)
N22 C132 C133 C134 0.0
C132 C133 C134 C135 0.0
C133 C134 C135 C131 0.0
C134 C135 C131 N22 0.0
C134 C135 C131 C130 -176(2)
C132 N22 C131 C135 0.0
Fe3 N22 C131 C135 -174.4(11)
C132 N22 C131 C130 176.4(19)
Fe3 N22 C131 C130 2.1(17)
N21 C130 C131 C135 178.1(17)
N21 C130 C131 N22 2(3)
O4 C123 C136 C141 -49(3)
C120 C123 C136 C141 72(2)
C124 C123 C136 C141 -164.2(16)
O4 C123 C136 C137 143(2)
C120 C123 C136 C137 -95(3)
C124 C123 C136 C137 28(3)
C141 C136 C137 C138 16(3)
C123 C136 C137 C138 -177(2)
C136 C137 C138 C139 -12(3)
C137 C138 C139 C140 6(3)
C137 C138 C139 N23 -177(2)
C138 C139 C140 C141 -4(3)
N23 C139 C140 C141 179.1(17)
C137 C136 C141 C140 -14(3)
C123 C136 C141 C140 178.0(17)
C139 C140 C141 C136 8(3)
N23 C142 C143 N24 -3.5(18)
N23 C142 C143 C147 -179.3(11)
C142 C143 N24 C144 -176.3(13)
C147 C143 N24 C144 0.0
C142 C143 N24 Fe4 1.9(12)
C147 C143 N24 Fe4 178.2(8)
C143 N24 C144 C145 0.0
Fe4 N24 C144 C145 -178.1(8)
N24 C144 C145 C146 0.0
C144 C145 C146 C147 0.0
C145 C146 C147 C143 0.0
C142 C143 C147 C146 175.5(16)
N24 C143 C147 C146 0.0
C3 C2 N1 C1 1(3)
C3 C2 N1 Fe1 177.4(14)
C5 C1 N1 C2 -1(2)
C6 C1 N1 C2 -177.1(14)
C5 C1 N1 Fe1 -178.5(11)
C6 C1 N1 Fe1 5.8(15)
C1 C6 N2 C7 -177.8(13)
C1 C6 N2 Fe1 0.3(18)
C8 C7 N2 C6 113.3(17)
C12 C7 N2 C6 -64(2)
C8 C7 N2 Fe1 -64.6(18)
C12 C7 N2 Fe1 118.3(13)
C21 C20 N3 C17 -174.8(17)
C21 C20 N3 Fe2 10(2)
C18 C17 N3 C20 -70(2)
C16 C17 N3 C20 107(2)
C18 C17 N3 Fe2 104.8(18)
C16 C17 N3 Fe2 -78(2)
C33 C32 N5 C29 -176.7(17)
C33 C32 N5 Fe3 -3(2)
C28 C29 N5 C32 108(2)
C30 C29 N5 C32 -75(2)
C28 C29 N5 Fe3 -64(3)
C30 C29 N5 Fe3 113.0(18)
C40 C39 N7 C38 0(3)
C40 C39 N7 Fe1 -177.1(14)
C43 C38 N7 C39 179.5(16)
C42 C38 N7 C39 2(3)
C43 C38 N7 Fe1 -3(2)
C42 C38 N7 Fe1 179.5(14)
C38 C43 N8 C44 178.7(14)
C38 C43 N8 Fe1 -0.1(19)
C49 C44 N8 C43 107.2(16)
C45 C44 N8 C43 -70.6(16)
C49 C44 N8 Fe1 -74.3(16)
C45 C44 N8 Fe1 107.9(12)
C58 C57 N9 C54 178.6(11)
C58 C57 N9 Fe2 -5.0(17)
C53 C54 N9 C57 -76.8(18)
C55 C54 N9 C57 100.7(17)
C53 C54 N9 Fe2 107.3(14)
C55 C54 N9 Fe2 -75.2(17)
C70 C69 N11 C66 -180(2)
C70 C69 N11 Fe4 -2(3)
C65 C66 N11 C69 108(2)
C67 C66 N11 C69 -72(2)
C65 C66 N11 Fe4 -69(2)
C67 C66 N11 Fe4 110.7(17)
C76 C75 N13 C148 4(2)
C76 C75 N13 Fe1 -177.1(10)
C78 C148 N13 C75 -0.2(19)
C79 C148 N13 C75 178.6(11)
C78 C148 N13 Fe1 -179.1(11)
C79 C148 N13 Fe1 -0.4(13)
C148 C79 N14 C80 -179.4(12)
C148 C79 N14 Fe1 -3.1(15)
C81 C80 N14 C79 -84.6(16)
C85 C80 N14 C79 96.4(16)
C81 C80 N14 Fe1 100.0(16)
C85 C80 N14 Fe1 -79.0(16)
C94 C93 N15 C90 176(2)
C94 C93 N15 Fe3 -13(4)
C91 C90 N15 C93 -99(3)
C89 C90 N15 C93 87(3)
C91 C90 N15 Fe3 93(3)
C89 C90 N15 Fe3 -81(3)
C106 C105 N17 C102 -177.4(12)
C106 C105 N17 Fe4 1(2)
C101 C102 N17 C105 -76(3)
C103 C102 N17 C105 101(3)
C101 C102 N17 Fe4 105(2)
C103 C102 N17 Fe4 -77(2)
C111 C116 N20 C117 171.9(15)
C111 C116 N20 Fe2 -1(2)
C122 C117 N20 C116 -68(2)
C118 C117 N20 C116 102(2)
C122 C117 N20 Fe2 103(2)
C118 C117 N20 Fe2 -86.8(17)
C131 C130 N21 C127 171.6(19)
C131 C130 N21 Fe3 -5(3)
C128 C127 N21 C130 113(2)
C126 C127 N21 C130 -63(2)
C128 C127 N21 Fe3 -70.8(16)
C126 C127 N21 Fe3 113.3(15)
C143 C142 N23 C139 177.7(15)
C143 C142 N23 Fe4 4(2)
C140 C139 N23 C142 110.5(19)
C138 C139 N23 C142 -66(3)
C140 C139 N23 Fe4 -77(2)
C138 C139 N23 Fe4 107(2)
P4A F28 P4 F25 133(19)
P4A F28 P4 F30 42(17)
P4A F28 P4 F29 -130(18)
P4A F28 P4 F26 -39(16)
P4A F28 P4 F27 11(8)
P4A F25 P4 F28 -168(5)
P4A F25 P4 F30 -75(3)
P4A F25 P4 F29 78(3)
P4A F25 P4 F26 0.9(17)
P4A F25 P4 F27 2(3)
P4A F30 P4 F28 -169(5)
P4A F30 P4 F25 79(4)
P4A F30 P4 F29 -4(2)
P4A F30 P4 F26 -61(3)
P4A F30 P4 F27 5(3)
P4A F29 P4 F28 167(5)
P4A F29 P4 F25 -80(4)
P4A F29 P4 F30 4(2)
P4A F29 P4 F26 60(3)
P4A F29 P4 F27 -5(3)
P4A F26 P4 F28 168(5)
P4A F26 P4 F25 -1.1(19)
P4A F26 P4 F30 78(4)
P4A F26 P4 F29 -79(4)
P4A F26 P4 F27 -2(3)
P4A F27 P4 F28 -32(23)
P4A F27 P4 F25 -158(30)
P4A F27 P4 F30 -65(29)
P4A F27 P4 F29 111(29)
P4A F27 P4 F26 21(29)
P4 F27 P4A F26 -157(30)
P4 F27 P4A F25 21(28)
P4 F27 P4A F30 112(30)
P4 F27 P4A F29 -66(29)
P4 F27 P4A F28 95(45)
P4 F26 P4A F27 176(5)
P4 F26 P4A F25 3(5)
P4 F26 P4A F30 -78(4)
P4 F26 P4A F29 76(4)
P4 F26 P4A F28 -7(3)
P4 F25 P4A F27 -177(5)
P4 F25 P4A F26 -3(6)
P4 F25 P4A F30 78(4)
P4 F25 P4A F29 -77(4)
P4 F25 P4A F28 7(3)
P4 F30 P4A F27 -171(5)
P4 F30 P4A F26 95(4)
P4 F30 P4A F25 -72(4)
P4 F30 P4A F29 4(2)
P4 F30 P4A F28 8(3)
P4 F29 P4A F27 171(5)
P4 F29 P4A F26 -95(4)
P4 F29 P4A F25 73(4)
P4 F29 P4A F30 -4(2)
P4 F29 P4A F28 -7(3)
P4 F28 P4A F27 -116(40)
P4 F28 P4A F26 136(18)
P4 F28 P4A F25 -42(17)
P4 F28 P4A F30 -134(18)
P4 F28 P4A F29 44(17)
C43 N8 Fe1 N14 85.5(10)
C44 N8 Fe1 N14 -93.1(10)
C43 N8 Fe1 N7 -1.1(11)
C44 N8 Fe1 N7 -179.7(11)
C43 N8 Fe1 N1 -96.1(11)
C44 N8 Fe1 N1 85.3(11)
C43 N8 Fe1 N13 32(5)
C44 N8 Fe1 N13 -146(4)
C43 N8 Fe1 N2 -175.2(11)
C44 N8 Fe1 N2 6.3(11)
C79 N14 Fe1 N8 -172.5(9)
C80 N14 Fe1 N8 3.0(12)
C79 N14 Fe1 N7 -91.2(9)
C80 N14 Fe1 N7 84.4(12)
C79 N14 Fe1 N1 23(6)
C80 N14 Fe1 N1 -161(5)
C79 N14 Fe1 N13 2.0(8)
C80 N14 Fe1 N13 177.6(12)
C79 N14 Fe1 N2 91.1(9)
C80 N14 Fe1 N2 -93.4(12)
C39 N7 Fe1 N8 179.7(17)
C38 N7 Fe1 N8 2.0(12)
C39 N7 Fe1 N14 84.0(17)
C38 N7 Fe1 N14 -93.7(12)
C39 N7 Fe1 N1 -90.6(17)
C38 N7 Fe1 N1 91.8(12)
C39 N7 Fe1 N13 3.4(17)
C38 N7 Fe1 N13 -174.3(13)
C39 N7 Fe1 N2 -116(5)
C38 N7 Fe1 N2 66(5)
C2 N1 Fe1 N8 83.4(14)
C1 N1 Fe1 N8 -99.9(10)
C2 N1 Fe1 N14 -112(5)
C1 N1 Fe1 N14 64(6)
C2 N1 Fe1 N7 1.8(14)
C1 N1 Fe1 N7 178.4(10)
C2 N1 Fe1 N13 -91.3(13)
C1 N1 Fe1 N13 85.4(9)
C2 N1 Fe1 N2 178.9(14)
C1 N1 Fe1 N2 -4.4(9)
C75 N13 Fe1 N8 -126(4)
C148 N13 Fe1 N8 53(5)
C75 N13 Fe1 N14 -179.7(11)
C148 N13 Fe1 N14 -0.9(9)
C75 N13 Fe1 N7 -92.8(12)
C148 N13 Fe1 N7 86.0(10)
C75 N13 Fe1 N1 2.5(12)
C148 N13 Fe1 N1 -178.8(9)
C75 N13 Fe1 N2 81.5(12)
C148 N13 Fe1 N2 -99.7(10)
C6 N2 Fe1 N8 91.7(11)
C7 N2 Fe1 N8 -90.2(11)
C6 N2 Fe1 N14 -172.1(11)
C7 N2 Fe1 N14 6.0(11)
C6 N2 Fe1 N7 28(5)
C7 N2 Fe1 N7 -154(5)
C6 N2 Fe1 N1 2.3(11)
C7 N2 Fe1 N1 -179.7(11)
C6 N2 Fe1 N13 -91.4(11)
C7 N2 Fe1 N13 86.7(11)
C116 N20 Fe2 N10 5(9)
C117 N20 Fe2 N10 -167(7)
C116 N20 Fe2 N4 -95.5(12)
C117 N20 Fe2 N4 92.8(15)
C116 N20 Fe2 N9 87.6(12)
C117 N20 Fe2 N9 -84.0(15)
C116 N20 Fe2 N19 -2.0(12)
C117 N20 Fe2 N19 -173.6(15)
C116 N20 Fe2 N3 -174.8(12)
C117 N20 Fe2 N3 13.5(15)
C59 N10 Fe2 N20 -101(8)
C58 N10 Fe2 N20 84(8)
C59 N10 Fe2 N4 -0.2(7)
C58 N10 Fe2 N4 -175.5(6)
C59 N10 Fe2 N9 176.3(8)
C58 N10 Fe2 N9 1.0(6)
C59 N10 Fe2 N19 -93.6(8)
C58 N10 Fe2 N19 91.1(6)
C59 N10 Fe2 N3 79.3(8)
C58 N10 Fe2 N3 -96.0(6)
C21 N4 Fe2 N20 -98.7(6)
C22 N4 Fe2 N20 81.1(8)
C21 N4 Fe2 N10 85.2(6)
C22 N4 Fe2 N10 -95.0(8)
C21 N4 Fe2 N9 56(4)
C22 N4 Fe2 N9 -124(4)
C21 N4 Fe2 N19 -179.9(7)
C22 N4 Fe2 N19 -0.2(8)
C21 N4 Fe2 N3 -4.0(7)
C22 N4 Fe2 N3 175.7(8)
C57 N9 Fe2 N20 -173.8(11)
C54 N9 Fe2 N20 2.1(11)
C57 N9 Fe2 N10 2.3(11)
C54 N9 Fe2 N10 178.2(11)
C57 N9 Fe2 N4 32(4)
C54 N9 Fe2 N4 -152(4)
C57 N9 Fe2 N19 -92.4(12)
C54 N9 Fe2 N19 83.5(11)
C57 N9 Fe2 N3 90.9(12)
C54 N9 Fe2 N3 -93.2(11)
C111 N19 Fe2 N20 4.5(7)
C112 N19 Fe2 N20 177.7(8)
C111 N19 Fe2 N10 -175.0(7)
C112 N19 Fe2 N10 -1.8(8)
C111 N19 Fe2 N4 92.3(7)
C112 N19 Fe2 N4 -94.6(7)
C111 N19 Fe2 N9 -93.7(8)
C112 N19 Fe2 N9 79.5(8)
C111 N19 Fe2 N3 63(4)
C112 N19 Fe2 N3 -124(4)
C20 N3 Fe2 N20 84.4(13)
C17 N3 Fe2 N20 -90.8(16)
C20 N3 Fe2 N10 -95.5(13)
C17 N3 Fe2 N10 89.2(16)
C20 N3 Fe2 N4 -3.0(13)
C17 N3 Fe2 N4 -178.3(16)
C20 N3 Fe2 N9 -176.7(14)
C17 N3 Fe2 N9 8.0(16)
C20 N3 Fe2 N19 27(4)
C17 N3 Fe2 N19 -149(3)
C32 N5 Fe3 N21 -173.8(16)
C29 N5 Fe3 N21 -2(2)
C32 N5 Fe3 N6 2.1(14)
C29 N5 Fe3 N6 173.6(19)
C32 N5 Fe3 N15 90.3(16)
C29 N5 Fe3 N15 -98.2(19)
C32 N5 Fe3 N22 -92.5(15)
C29 N5 Fe3 N22 79.0(19)
C32 N5 Fe3 N16 72(4)
C29 N5 Fe3 N16 -116(4)
C130 N21 Fe3 N5 96(2)
C127 N21 Fe3 N5 -80.7(17)
C130 N21 Fe3 N6 26(9)
C127 N21 Fe3 N6 -150(8)
C130 N21 Fe3 N15 -171(2)
C127 N21 Fe3 N15 11.9(17)
C130 N21 Fe3 N22 5.0(19)
C127 N21 Fe3 N22 -171.7(17)
C130 N21 Fe3 N16 -95(2)
C127 N21 Fe3 N16 88.8(17)
C34 N6 Fe3 N5 175.8(10)
C33 N6 Fe3 N5 -0.8(8)
C34 N6 Fe3 N21 -114(8)
C33 N6 Fe3 N21 69(9)
C34 N6 Fe3 N15 83.6(9)
C33 N6 Fe3 N15 -93.0(8)
C34 N6 Fe3 N22 -92.9(9)
C33 N6 Fe3 N22 90.5(8)
C34 N6 Fe3 N16 6.6(11)
C33 N6 Fe3 N16 -170.0(10)
C93 N15 Fe3 N5 -173(2)
C90 N15 Fe3 N5 -4(2)
C93 N15 Fe3 N21 90(2)
C90 N15 Fe3 N21 -101(2)
C93 N15 Fe3 N6 -91(2)
C90 N15 Fe3 N6 78(2)
C93 N15 Fe3 N22 43(10)
C90 N15 Fe3 N22 -148(8)
C93 N15 Fe3 N16 4(2)
C90 N15 Fe3 N16 172(2)
C132 N22 Fe3 N5 85.5(10)
C131 N22 Fe3 N5 -100.4(9)
C132 N22 Fe3 N21 -178.0(11)
C131 N22 Fe3 N21 -3.8(9)
C132 N22 Fe3 N6 3.6(11)
C131 N22 Fe3 N6 177.7(9)
C132 N22 Fe3 N15 -130(9)
C131 N22 Fe3 N15 44(10)
C132 N22 Fe3 N16 -91.5(11)
C131 N22 Fe3 N16 82.6(9)
C95 N16 Fe3 N5 -158(3)
C94 N16 Fe3 N5 23(4)
C95 N16 Fe3 N21 87.1(12)
C94 N16 Fe3 N21 -91.9(12)
C95 N16 Fe3 N6 -89.1(9)
C94 N16 Fe3 N6 91.8(10)
C95 N16 Fe3 N15 -176.7(12)
C94 N16 Fe3 N15 4.3(11)
C95 N16 Fe3 N22 6.4(10)
C94 N16 Fe3 N22 -172.6(9)
C142 N23 Fe4 N24 -2.5(15)
C139 N23 Fe4 N24 -173.9(18)
C142 N23 Fe4 N12 -98.5(16)
C139 N23 Fe4 N12 90.1(17)
C142 N23 Fe4 N11 -177.6(15)
C139 N23 Fe4 N11 11.1(17)
C142 N23 Fe4 N18 3(6)
C139 N23 Fe4 N18 -168(4)
C142 N23 Fe4 N17 85.6(16)
C139 N23 Fe4 N17 -85.8(17)
C144 N24 Fe4 N23 178.3(9)
C143 N24 Fe4 N23 0.2(7)
C144 N24 Fe4 N12 -92.2(8)
C143 N24 Fe4 N12 89.7(8)
C144 N24 Fe4 N11 -147(4)
C143 N24 Fe4 N11 35(4)
C144 N24 Fe4 N18 -0.9(7)
C143 N24 Fe4 N18 -179.0(7)
C144 N24 Fe4 N17 79.1(9)
C143 N24 Fe4 N17 -99.0(8)
C71 N12 Fe4 N23 91.9(11)
C70 N12 Fe4 N23 -95.1(10)
C71 N12 Fe4 N24 15.6(11)
C70 N12 Fe4 N24 -171.4(10)
C71 N12 Fe4 N11 -171.6(12)
C70 N12 Fe4 N11 1.5(10)
C71 N12 Fe4 N18 -80.9(10)
C70 N12 Fe4 N18 92.1(9)
C71 N12 Fe4 N17 -110(3)
C70 N12 Fe4 N17 63(4)
C69 N11 Fe4 N23 90.1(17)
C66 N11 Fe4 N23 -92.7(18)
C69 N11 Fe4 N24 56(4)
C66 N11 Fe4 N24 -127(4)
C69 N11 Fe4 N12 0.5(17)
C66 N11 Fe4 N12 177.6(19)
C69 N11 Fe4 N18 -90.0(17)
C66 N11 Fe4 N18 87.2(17)
C69 N11 Fe4 N17 -170.1(17)
C66 N11 Fe4 N17 7.0(18)
C107 N18 Fe4 N23 -99(5)
C106 N18 Fe4 N23 84(5)
C107 N18 Fe4 N24 -93.0(7)
C106 N18 Fe4 N24 89.9(5)
C107 N18 Fe4 N12 3.2(7)
C106 N18 Fe4 N12 -173.9(5)
C107 N18 Fe4 N11 82.2(7)
C106 N18 Fe4 N11 -94.9(6)
C107 N18 Fe4 N17 177.9(7)
C106 N18 Fe4 N17 0.7(6)
C105 N17 Fe4 N23 -173.6(15)
C102 N17 Fe4 N23 4.8(13)
C105 N17 Fe4 N24 -97.4(15)
C102 N17 Fe4 N24 81.0(13)
C105 N17 Fe4 N12 29(4)
C102 N17 Fe4 N12 -153(3)
C105 N17 Fe4 N11 88.8(16)
C102 N17 Fe4 N11 -92.8(13)
C105 N17 Fe4 N18 -0.9(15)
C102 N17 Fe4 N18 177.4(12)

loop_
_platon_squeeze_void_nr
_platon_squeeze_void_average_x
_platon_squeeze_void_average_y
_platon_squeeze_void_average_z
_platon_squeeze_void_volume
_platon_squeeze_void_count_electrons
_platon_squeeze_void_content
1 0.190 -0.071 0.173 9573 5274 ' '
2 0.849 0.228 0.194 47 41 ' '
3 0.349 0.272 0.694 47 41 ' '
4 0.349 0.728 0.194 47 41 ' '
5 0.849 0.772 0.694 47 41 ' '
